data_7003384
loop_
_publ_author_name
'Mitchell, Scott G.'
'Ritchie, Chris'
'Long, De-Liang'
'Cronin, Leroy'

_publ_section_title
;
 Isolation of extendable transition metal incorporated polyoxometalate
 intermediates with structural control
;
_journal_issue 11
_journal_name_full 'Dalton Transactions'
_journal_page_first 1415
_journal_page_last 1417
_journal_paper_doi 10.1039/b715885h
_journal_year 2008
_chemical_formula_sum 'Co3 H58 K9 Na3 O92.7 Si2 W17'
_chemical_formula_weight 5320.95
_chemical_name_systematic
;
?
;
_space_group_IT_number 2
_symmetry_cell_setting triclinic
_symmetry_space_group_name_Hall '-P 1'
_symmetry_space_group_name_H-M 'P -1'
_atom_sites_solution_hydrogens none
_atom_sites_solution_primary direct
_atom_sites_solution_secondary difmap
_audit_creation_method SHELXL-97
_cell_angle_alpha 82.947(3)
_cell_angle_beta 78.214(3)
_cell_angle_gamma 79.073(3)
_cell_formula_units_Z 2
_cell_length_a 12.7351(6)
_cell_length_b 18.3684(8)
_cell_length_c 19.3171(9)
_cell_measurement_reflns_used 4386
_cell_measurement_temperature 100(2)
_cell_measurement_theta_max 25
_cell_measurement_theta_min 2.5
_cell_volume 4326.6(3)
_computing_cell_refinement ApexII
_computing_data_collection ApexII
_computing_data_reduction ApexII
_computing_structure_refinement 'SHELXL-97 (Sheldrick, 1997)'
_computing_structure_solution 'SHELXS-97 (Sheldrick, 1997)'
_diffrn_ambient_temperature 100(2)
_diffrn_measured_fraction_theta_full 0.989
_diffrn_measured_fraction_theta_max 0.989
_diffrn_measurement_device_type 'Bruker ApexII'
_diffrn_measurement_method '\w & \p scans'
_diffrn_radiation_monochromator graphite
_diffrn_radiation_source 'fine-focus sealed tube'
_diffrn_radiation_type MoK\a
_diffrn_radiation_wavelength 0.71073
_diffrn_reflns_av_R_equivalents 0.0945
_diffrn_reflns_av_sigmaI/netI 0.1224
_diffrn_reflns_limit_h_max 15
_diffrn_reflns_limit_h_min -15
_diffrn_reflns_limit_k_max 21
_diffrn_reflns_limit_k_min -21
_diffrn_reflns_limit_l_max 21
_diffrn_reflns_limit_l_min -22
_diffrn_reflns_number 45471
_diffrn_reflns_theta_full 25.00
_diffrn_reflns_theta_max 25.00
_diffrn_reflns_theta_min 1.50
_diffrn_standards_decay_% 0
_exptl_absorpt_coefficient_mu 23.653
_exptl_absorpt_correction_T_max 0.1806
_exptl_absorpt_correction_T_min 0.1003
_exptl_absorpt_correction_type empirical
_exptl_absorpt_process_details SADABS
_exptl_crystal_colour pink
_exptl_crystal_density_diffrn 4.084
_exptl_crystal_density_meas ?
_exptl_crystal_density_method 'not measured'
_exptl_crystal_description block
_exptl_crystal_F_000 4741
_exptl_crystal_size_max 0.18
_exptl_crystal_size_mid 0.12
_exptl_crystal_size_min 0.11
_refine_diff_density_max 2.77
_refine_diff_density_min -3.08
_refine_diff_density_rms 0.46
_refine_ls_extinction_coef none
_refine_ls_extinction_method none
_refine_ls_goodness_of_fit_ref 1.017
_refine_ls_hydrogen_treatment none
_refine_ls_matrix_type full
_refine_ls_number_parameters 1017
_refine_ls_number_reflns 15051
_refine_ls_number_restraints 0
_refine_ls_restrained_S_all 1.017
_refine_ls_R_factor_all 0.1040
_refine_ls_R_factor_gt 0.0544
_refine_ls_shift/su_max 0.001
_refine_ls_shift/su_mean 0.000
_refine_ls_structure_factor_coef Fsqd
_refine_ls_weighting_details 'calc w=1/[\s^2^(Fo^2^)+(0.0393P)^2^+23.0317P] where P=(Fo^2^+2Fc^2^)/3'
_refine_ls_weighting_scheme calc
_refine_ls_wR_factor_gt 0.1023
_refine_ls_wR_factor_ref 0.1200
_reflns_number_gt 9815
_reflns_number_total 15051
_reflns_threshold_expression >2sigma(I)
_cod_data_source_file b715885h.txt
_cod_data_source_block sm0152kcl
_cod_depositor_comments
;
The following automatic conversions were performed:

'_exptl_crystal_density_meas' value 'none' was changed to '?' - the
value is perceived as not measured.

Automatic conversion script
Id: cif_fix_values 3008 2015-01-20 13:52:24Z robertas 
;
_cod_original_sg_symbol_H-M P-1
_cod_original_formula_sum 'H58 Co3 K9 Na3 O92.70 Si2 W17'
_cod_database_code 7003384

loop_
_symmetry_equiv_pos_as_xyz
'x, y, z'
'-x, -y, -z'

loop_
_atom_site_label
_atom_site_type_symbol
_atom_site_fract_x
_atom_site_fract_y
_atom_site_fract_z
_atom_site_U_iso_or_equiv
_atom_site_adp_type
_atom_site_occupancy
_atom_site_symmetry_multiplicity
_atom_site_calc_flag
_atom_site_refinement_flags
_atom_site_disorder_assembly
_atom_site_disorder_group
W1 W 0.46236(7) 0.50096(4) 0.79866(4) 0.0139(2) Uani 1 1 d . . .
W2 W 0.67555(7) 0.50586(4) 0.89835(4) 0.0138(2) Uani 1 1 d . . .
W3 W 0.92330(7) 0.63349(4) 0.63907(4) 0.0143(2) Uani 1 1 d . . .
W4 W 1.02524(7) 0.22209(5) 0.68365(5) 0.0162(2) Uani 1 1 d . . .
W5 W 0.73512(7) 0.62735(4) 0.54792(4) 0.0139(2) Uani 1 1 d . . .
W6 W 0.50322(7) 0.16513(5) 0.86604(5) 0.0183(2) Uani 1 1 d . . .
W7 W 0.92503(7) 0.52717(5) 0.81462(5) 0.0151(2) Uani 1 1 d . . .
W8 W 0.49781(7) 0.66938(5) 0.71433(5) 0.0181(2) Uani 1 1 d . . .
W9 W 0.66428(7) 0.03146(5) 0.77167(5) 0.0204(2) Uani 1 1 d . . .
W10 W 0.55457(7) 0.19355(5) 0.68768(5) 0.0182(2) Uani 1 1 d . . .
W11 W 0.72175(7) 0.67258(5) 0.81275(5) 0.0175(2) Uani 1 1 d . . .
W12 W 0.82493(7) 0.22100(5) 0.59328(5) 0.0169(2) Uani 1 1 d . . .
W13 W 0.50903(7) 0.52337(5) 0.62197(4) 0.0141(2) Uani 1 1 d . . .
W14 W 0.94264(7) 0.06077(5) 0.67470(5) 0.0204(2) Uani 1 1 d . . .
W15 W 0.82663(7) 0.23545(5) 0.93899(5) 0.0143(2) Uani 0.94 1 d P . 1
W16 W 0.99197(7) 0.09592(5) 0.84667(5) 0.0206(2) Uani 1 1 d . . 1
W17 W 0.74656(7) 0.06921(5) 0.93351(5) 0.0207(2) Uani 1 1 d . . 1
W15" W 0.707(2) 0.1886(15) 0.9781(15) 0.014(6) Uiso 0.03 1 d P . 2
W15' W 0.962(2) 0.2122(15) 0.8882(14) 0.011(6) Uiso 0.03 1 d P . 2
Co1 Co 0.6567(2) 0.36182(14) 0.70156(14) 0.0143(7) Uani 1 1 d . . .
Co2 Co 0.6084(2) 0.33661(14) 0.86804(14) 0.0156(7) Uani 1 1 d . . .
Co3 Co 0.8349(2) 0.36382(14) 0.78594(14) 0.0140(7) Uani 1 1 d . . .
Si1 Si 0.7624(5) 0.2014(3) 0.7794(3) 0.0160(15) Uani 1 1 d . . .
Si2 Si 0.7284(5) 0.5198(3) 0.7122(3) 0.0128(14) Uani 1 1 d . . .
K1 K 0.5449(4) 0.6463(3) 0.4225(3) 0.0246(12) Uani 1 1 d . . .
K2 K 0.4033(4) 0.6481(3) 0.9303(3) 0.0290(14) Uani 1 1 d . . .
K3 K 0.0827(4) 0.4350(3) 0.6553(2) 0.0235(12) Uani 1 1 d . . .
K4 K 0.2432(4) 0.5769(3) 0.4999(3) 0.0238(12) Uani 1 1 d . . .
K5 K 0.7475(5) 0.8595(3) 0.9300(3) 0.0427(16) Uani 1 1 d . . .
K6 K 0.3210(5) 0.0365(3) 0.8625(3) 0.0283(17) Uani 0.80 1 d P . .
K7 K 1.0169(6) 0.8494(3) 0.5916(4) 0.039(2) Uani 0.80 1 d P . .
K8 K 1.0000 0.5000 0.5000 0.047(3) Uani 0.80 2 d SP . .
K9 K 0.5128(6) 0.8445(4) 0.8193(5) 0.067(3) Uani 0.80 1 d P . .
K10 K 0.0940(6) 0.3188(5) 0.8363(5) 0.057(3) Uani 0.70 1 d P . .
K11 K 0.1716(10) 0.5324(7) 0.9143(7) 0.053(4) Uani 0.50 1 d P . .
Na1 Na 0.6731(6) 0.8362(5) 0.4426(4) 0.024(2) Uani 1 1 d . . .
Na2 Na 0.9388(11) 0.1976(8) 1.1364(7) 0.081(4) Uiso 1 1 d . . 1
Na3 Na 0.7177(10) 0.0456(6) 0.5723(6) 0.060(4) Uani 1 1 d . A 1
O1 O 1.0553(10) 0.1156(7) 0.6586(7) 0.016(4) Uani 1 1 d . B 1
O2 O 0.7403(11) 0.0258(7) 0.8503(7) 0.019(3) Uiso 1 1 d . . 1
O3 O 0.4866(11) 0.3828(7) 0.9511(7) 0.019(4) Uani 1 1 d . . 1
O4 O 0.5392(10) 0.5226(7) 0.8665(7) 0.015(3) Uani 1 1 d . C 1
O5 O 0.8938(10) 0.0377(7) 0.9051(6) 0.010(3) Uiso 1 1 d . . 1
O6 O 0.5885(10) 0.6819(7) 0.7783(7) 0.014(3) Uiso 1 1 d . . 1
O7 O 0.6302(10) 0.4865(7) 0.9869(7) 0.016(3) Uiso 1 1 d . . 1
O8 O 0.9925(10) 0.7052(7) 0.6408(7) 0.018(4) Uani 1 1 d . D 1
O9 O 0.6923(11) 0.1826(7) 0.6235(7) 0.021(4) Uani 1 1 d . A 1
O10 O 0.6271(10) 0.5675(7) 0.5646(7) 0.012(3) Uani 1 1 d . . 1
O11 O 0.4222(11) 0.5193(8) 0.5651(7) 0.024(4) Uani 1 1 d . . 1
O12 O 0.5369(10) 0.0587(7) 0.8392(7) 0.015(3) Uiso 1 1 d . . 1
O13 O 0.5432(10) 0.4103(7) 0.7878(7) 0.014(3) Uiso 1 1 d . B 1
O14 O 0.9602(11) 0.0474(7) 0.7700(7) 0.023(4) Uani 1 1 d . . 1
O15 O 0.8330(10) 0.6833(7) 0.5725(7) 0.014(3) Uani 1 1 d . D 1
O16 O 0.8895(10) 0.2985(7) 0.8722(7) 0.015(3) Uiso 1 1 d . . 1
O17 O 0.9555(10) 0.5711(7) 0.7204(7) 0.011(3) Uiso 1 1 d . . .
O18 O 0.5858(10) 0.4324(7) 0.6265(7) 0.018(4) Uani 1 1 d . . .
O19 O 0.5582(11) 0.2888(7) 0.6955(7) 0.013(3) Uani 1 1 d . . .
O20 O 0.4632(12) 0.1994(8) 0.6301(7) 0.026(4) Uani 1 1 d . . .
O21 O 0.8278(11) 0.5687(7) 0.4908(7) 0.018(4) Uani 1 1 d . . .
O22 O 1.0166(11) 0.5757(7) 0.5818(7) 0.019(4) Uani 1 1 d . . .
O23 O 0.7881(11) 0.6880(7) 0.7153(7) 0.019(3) Uiso 1 1 d . C .
O24 O 0.4167(10) 0.6126(7) 0.7863(7) 0.012(3) Uiso 1 1 d . C .
O25 O 0.9399(10) 0.4361(7) 0.7889(7) 0.011(3) Uiso 1 1 d . . .
O26 O 0.8124(10) 0.1650(7) 0.8499(7) 0.016(4) Uani 1 1 d . . 1
O27 O 0.7542(10) 0.5473(7) 0.7853(7) 0.013(3) Uiso 1 1 d . B .
O28 O 0.7951(10) 0.5662(7) 0.6436(7) 0.013(3) Uani 1 1 d . B .
O29 O 0.4529(11) 0.6311(7) 0.6452(7) 0.016(3) Uani 1 1 d . C .
O30 O 0.5897(10) 0.0802(7) 0.7004(7) 0.017(3) Uiso 1 1 d . A .
O31 O 0.6049(11) 0.1262(7) 0.9275(7) 0.021(4) Uani 1 1 d . . 1
O32 O 0.7646(11) 0.4314(7) 0.7070(7) 0.018(3) Uiso 1 1 d . B .
O33 O 0.4169(11) 0.7559(8) 0.7146(8) 0.026(4) Uani 1 1 d . . .
O34 O 0.8596(11) 0.6334(7) 0.8364(7) 0.021(3) Uiso 1 1 d . C .
O35 O 0.5945(10) 0.5463(6) 0.7139(6) 0.011(3) Uani 1 1 d . B .
O36 O 0.9589(10) 0.3079(7) 0.7163(7) 0.016(3) Uiso 1 1 d . . .
O37 O 0.8564(10) 0.1829(7) 0.7084(7) 0.013(3) Uani 1 1 d . B .
O38 O 0.6558(11) 0.6151(8) 0.8946(7) 0.022(3) Uiso 1 1 d . C .
O39 O 0.7277(10) 0.2923(7) 0.7820(7) 0.013(3) Uani 1 1 d . B .
O40 O 0.8276(11) 0.5062(7) 0.9027(7) 0.020(3) Uiso 1 1 d . C .
O41 O 0.7728(11) 0.1392(8) 0.9876(7) 0.023(4) Uani 1 1 d . . 1
O42 O 1.1570(10) 0.2368(8) 0.6539(8) 0.022(4) Uani 1 1 d . . .
O43 O 0.3786(10) 0.1569(8) 0.9210(8) 0.026(4) Uani 1 1 d . . .
O44 O 0.9685(11) 0.1605(8) 0.9168(7) 0.022(3) Uiso 1 1 d . . 1
O45 O 0.9698(11) 0.2407(8) 0.5970(7) 0.022(3) Uiso 1 1 d . B .
O46 O 0.3447(10) 0.4837(7) 0.8533(7) 0.020(4) Uani 1 1 d . C .
O47 O 0.6795(10) 0.6964(7) 0.4897(7) 0.016(3) Uiso 1 1 d . D .
O48 O 1.0328(12) 0.1723(7) 0.7778(7) 0.023(4) Uani 1 1 d . . 1
O49 O 0.5128(11) 0.2595(7) 0.8708(7) 0.019(3) Uiso 1 1 d . B .
O50 O 0.7087(10) 0.4148(7) 0.8634(7) 0.015(3) Uiso 1 1 d . B .
O51 O 0.8009(12) 0.0360(7) 0.7099(8) 0.024(4) Uani 1 1 d . B .
O52 O 0.4537(11) 0.1846(7) 0.7770(7) 0.018(3) Uiso 1 1 d . . .
O53 O 0.7629(11) 0.3084(7) 0.6210(7) 0.017(3) Uani 1 1 d . . .
O54 O 1.0410(11) 0.5248(8) 0.8455(7) 0.024(4) Uani 1 1 d . . .
O55 O 0.4138(10) 0.5022(7) 0.7098(7) 0.014(3) Uiso 1 1 d . C .
O56 O 0.6861(12) 0.2741(8) 0.9426(7) 0.022(4) Uani 1 1 d . . 1
O57 O 0.7017(11) 0.7607(7) 0.8416(7) 0.020(3) Uiso 1 1 d . . .
O58 O 1.0124(11) -0.0224(8) 0.6450(8) 0.026(4) Uani 1 1 d . . .
O59 O 0.8302(12) 0.2347(8) 0.5038(8) 0.031(4) Uani 1 1 d . . .
O60 O 0.6267(11) 0.6877(7) 0.6406(7) 0.018(3) Uiso 1 1 d . C .
O61 O 0.8542(12) 0.2621(9) 1.0148(8) 0.031(4) Uani 1 1 d . . .
O62 O 0.6588(10) 0.1605(7) 0.7767(7) 0.015(3) Uiso 1 1 d . B .
O63 O 1.1152(11) 0.0446(8) 0.8563(8) 0.026(4) Uani 1 1 d . . .
O64 O 0.7118(12) -0.0013(8) 0.9974(9) 0.036(5) Uani 1 1 d . . .
O65 O 0.8949(12) 0.1118(7) 0.5956(8) 0.027(4) Uani 1 1 d . A .
O66 O 0.6530(12) -0.0618(8) 0.7692(9) 0.038(5) Uani 1 1 d . . .
O67 O -0.0788(10) 0.4119(7) 0.5868(7) 0.015(3) Uani 1 1 d . . .
O68 O 0.2678(14) 0.3463(9) 0.6789(9) 0.042(5) Uani 1 1 d . . .
O69 O 0.2007(14) 0.5198(10) 0.7087(11) 0.063(7) Uani 1 1 d . . .
O70 O 0.2070(17) 0.6521(11) 0.6222(12) 0.072(7) Uani 1 1 d . C .
O71 O 0.3849(16) 0.7095(10) 0.5237(9) 0.063(7) Uani 1 1 d . C .
O72 O 0.2386(13) 0.1843(9) 0.8034(9) 0.040(5) Uani 1 1 d . . .
O73 O 0.5302(12) 0.9270(8) 0.9273(9) 0.037(5) Uani 1 1 d . . .
O74 O 0.4883(13) 0.7681(8) 0.9491(8) 0.032(4) Uani 1 1 d . . .
O75 O 0.3203(12) 0.2980(9) 0.9878(8) 0.034(4) Uani 1 1 d . . .
O76 O 0.9056(14) 0.8897(9) 0.8123(10) 0.051(6) Uani 1 1 d . . .
O77 O 0.3000(18) -0.1102(11) 0.8678(9) 0.066(7) Uani 1 1 d . . .
O78 O 0.3989(17) 0.0183(12) 0.7262(12) 0.049(7) Uani 0.80 1 d P . .
O79 O 1.076(2) 0.2736(12) 1.0767(16) 0.115(11) Uani 1 1 d . . .
O80 O 0.8263(13) 0.8413(8) 0.6916(8) 0.031(4) Uani 1 1 d . D .
O81 O 0.3188(14) 0.3397(9) 0.8154(9) 0.039(5) Uani 1 1 d . . .
O82 O 0.8535(15) 0.8195(9) 0.5040(9) 0.052(6) Uani 1 1 d . D .
O83 O 0.1396(19) 0.2142(15) 0.9497(14) 0.052(8) Uani 0.70 1 d P . .
O84 O 0.9986(17) 0.1055(12) 1.0552(11) 0.072(6) Uiso 1 1 d . . .
O85 O 0.9696(18) 0.2835(11) 1.2221(11) 0.046(6) Uani 0.80 1 d P . .
O86 O 0.842(2) 0.0996(17) 1.2239(15) 0.066(10) Uani 0.70 1 d P . .
O87 O 0.1477(14) 0.4191(10) 0.9850(9) 0.050(6) Uani 1 1 d . . .
O88 O 0.0692(15) 0.6047(10) 1.0096(10) 0.052(5) Uiso 1 1 d . . .
O89 O 0.7346(16) 0.9518(14) 0.3731(14) 0.103(9) Uani 1 1 d . D .
O90 O 0.517(2) 0.8245(17) 0.5436(17) 0.056(9) Uiso 0.60 1 d P D .
O91 O 0.901(2) -0.0369(15) 0.5109(15) 0.063(8) Uiso 0.70 1 d P . .
O92 O 0.505(4) 0.884(3) 0.705(3) 0.075(17) Uiso 0.40 1 d P . .
O93 O 0.665(3) -0.097(2) 0.598(2) 0.044(12) Uiso 0.40 1 d P . .
O94 O 0.761(5) 0.251(3) 1.153(3) 0.055(18) Uiso 0.30 1 d P . .
O95 O 0.674(6) 0.085(4) 0.445(4) 0.07(2) Uiso 0.30 1 d P A 1
O95' O 0.734(6) 0.099(4) 0.415(4) 0.07(2) Uiso 0.30 1 d P . 2
O96 O 1.214(3) 0.800(2) 0.665(2) 0.079(12) Uiso 0.60 1 d P D 1
O96' O 1.233(5) 0.847(3) 0.640(3) 0.074(17) Uiso 0.40 1 d P . 2
O97 O 0.1967(16) 0.6387(11) 0.8433(11) 0.023(5) Uiso 0.70 1 d P E 2

loop_
_atom_site_aniso_label
_atom_site_aniso_U_11
_atom_site_aniso_U_22
_atom_site_aniso_U_33
_atom_site_aniso_U_23
_atom_site_aniso_U_13
_atom_site_aniso_U_12
W1 0.0135(4) 0.0119(4) 0.0158(5) -0.0009(3) -0.0019(4) -0.0023(4)
W2 0.0162(4) 0.0118(4) 0.0137(5) -0.0011(3) -0.0023(4) -0.0035(4)
W3 0.0157(5) 0.0114(4) 0.0166(5) -0.0002(3) -0.0034(4) -0.0045(4)
W4 0.0157(5) 0.0121(4) 0.0204(5) -0.0014(4) -0.0038(4) -0.0011(4)
W5 0.0152(4) 0.0128(4) 0.0139(5) 0.0004(3) -0.0032(4) -0.0030(4)
W6 0.0175(5) 0.0128(5) 0.0243(5) 0.0015(4) -0.0035(4) -0.0041(4)
W7 0.0159(5) 0.0152(4) 0.0159(5) -0.0002(3) -0.0049(4) -0.0055(4)
W8 0.0183(5) 0.0110(4) 0.0252(5) 0.0004(4) -0.0067(4) -0.0011(4)
W9 0.0216(5) 0.0109(5) 0.0297(6) -0.0013(4) -0.0068(4) -0.0035(4)
W10 0.0200(5) 0.0131(5) 0.0233(5) -0.0009(4) -0.0081(4) -0.0036(4)
W11 0.0239(5) 0.0120(4) 0.0184(5) -0.0015(3) -0.0059(4) -0.0055(4)
W12 0.0200(5) 0.0135(5) 0.0175(5) -0.0036(3) -0.0044(4) -0.0017(4)
W13 0.0129(4) 0.0136(4) 0.0156(5) 0.0010(3) -0.0040(4) -0.0020(4)
W14 0.0231(5) 0.0115(4) 0.0265(5) -0.0039(4) -0.0043(4) -0.0012(4)
W15 0.0162(5) 0.0115(5) 0.0156(5) 0.0011(4) -0.0047(4) -0.0028(4)
W16 0.0204(5) 0.0152(5) 0.0255(5) 0.0010(4) -0.0063(4) -0.0010(4)
W17 0.0227(5) 0.0139(5) 0.0249(5) 0.0027(4) -0.0048(4) -0.0037(4)
Co1 0.0170(15) 0.0125(15) 0.0137(16) -0.0003(11) -0.0031(13) -0.0032(12)
Co2 0.0177(15) 0.0117(14) 0.0148(16) 0.0003(11) -0.0005(13) 0.0000(12)
Co3 0.0141(15) 0.0127(15) 0.0147(16) 0.0011(11) -0.0036(12) -0.0013(12)
Si1 0.017(3) 0.014(3) 0.015(3) 0.000(2) -0.003(3) 0.001(3)
Si2 0.018(3) 0.007(3) 0.015(3) -0.005(2) -0.004(3) -0.001(2)
K1 0.025(3) 0.022(3) 0.033(3) 0.002(2) -0.017(2) -0.011(2)
K2 0.045(3) 0.021(3) 0.020(3) -0.001(2) -0.006(3) -0.003(2)
K3 0.015(2) 0.038(3) 0.018(3) -0.004(2) -0.005(2) -0.004(2)
K4 0.025(3) 0.024(3) 0.025(3) -0.002(2) -0.012(2) -0.003(2)
K5 0.052(4) 0.034(3) 0.043(4) -0.011(3) -0.010(3) -0.005(3)
K6 0.022(3) 0.028(4) 0.034(4) 0.006(3) -0.012(3) -0.002(3)
K7 0.041(4) 0.013(3) 0.055(5) -0.023(3) 0.033(4) -0.018(3)
K8 0.041(6) 0.048(7) 0.045(7) 0.005(5) -0.004(5) 0.002(5)
K9 0.029(4) 0.028(4) 0.125(8) 0.020(5) 0.012(5) -0.001(3)
K10 0.021(4) 0.064(6) 0.080(7) 0.026(5) -0.009(5) -0.010(4)
K11 0.043(8) 0.063(9) 0.050(8) -0.019(7) -0.002(7) -0.001(7)
Na1 0.012(4) 0.030(5) 0.030(5) 0.016(4) -0.008(4) -0.013(4)
Na3 0.081(9) 0.044(7) 0.040(7) -0.004(5) 0.001(6) 0.013(6)
O1 0.016(8) 0.004(7) 0.026(9) -0.003(6) -0.003(7) 0.004(6)
O3 0.022(8) 0.026(8) 0.011(8) 0.000(6) -0.009(7) -0.002(7)
O4 0.008(7) 0.018(8) 0.020(8) 0.001(6) -0.003(6) -0.007(6)
O8 0.008(7) 0.024(8) 0.018(8) 0.004(6) 0.002(6) 0.001(6)
O9 0.024(8) 0.013(8) 0.023(9) 0.003(6) -0.006(7) 0.002(6)
O10 0.017(8) 0.009(7) 0.010(7) 0.002(5) -0.006(6) -0.001(6)
O11 0.021(8) 0.026(9) 0.020(9) 0.006(7) 0.002(7) -0.004(7)
O14 0.026(9) 0.008(7) 0.030(9) -0.005(6) -0.001(7) 0.004(6)
O15 0.018(8) 0.010(7) 0.013(8) 0.003(6) -0.001(6) -0.005(6)
O18 0.012(7) 0.011(7) 0.027(9) 0.005(6) -0.004(7) 0.002(6)
O19 0.024(8) 0.007(7) 0.010(8) 0.002(5) -0.004(6) -0.004(6)
O20 0.040(10) 0.018(8) 0.020(9) -0.001(6) -0.007(8) -0.007(7)
O21 0.038(9) 0.005(7) 0.008(8) -0.002(5) -0.001(7) -0.003(6)
O22 0.027(9) 0.009(7) 0.018(8) 0.005(6) -0.001(7) -0.004(6)
O26 0.019(8) 0.014(8) 0.016(8) 0.003(6) -0.013(6) 0.004(6)
O28 0.004(7) 0.018(8) 0.015(8) 0.001(6) 0.003(6) -0.006(6)
O29 0.024(8) 0.012(7) 0.012(8) -0.010(6) -0.006(6) 0.003(6)
O31 0.031(9) 0.010(7) 0.016(8) -0.003(6) 0.003(7) 0.003(7)
O33 0.021(8) 0.023(9) 0.035(10) -0.018(7) -0.008(7) 0.008(7)
O35 0.019(8) 0.005(7) 0.009(7) 0.001(5) -0.002(6) -0.007(6)
O37 0.016(8) 0.012(7) 0.015(8) 0.001(6) -0.005(6) -0.007(6)
O39 0.010(7) 0.011(7) 0.023(8) -0.006(6) -0.007(6) -0.003(6)
O41 0.014(8) 0.041(10) 0.022(9) -0.018(7) -0.007(7) -0.008(7)
O42 0.005(7) 0.036(9) 0.027(9) -0.001(7) 0.001(7) -0.008(7)
O43 0.010(8) 0.022(9) 0.043(10) 0.012(7) -0.012(7) 0.002(6)
O46 0.012(8) 0.024(8) 0.021(9) -0.007(6) 0.010(7) -0.004(6)
O48 0.033(9) 0.015(8) 0.020(8) 0.005(6) -0.011(7) 0.004(7)
O51 0.031(9) 0.012(8) 0.032(10) -0.002(6) -0.015(8) -0.001(7)
O53 0.022(8) 0.014(7) 0.019(8) -0.002(6) -0.010(7) -0.007(6)
O54 0.023(9) 0.037(10) 0.016(9) -0.001(7) -0.004(7) -0.014(7)
O56 0.039(10) 0.025(9) 0.007(8) 0.007(6) -0.007(7) -0.019(7)
O58 0.022(8) 0.019(8) 0.035(10) -0.001(7) -0.005(7) 0.000(7)
O59 0.036(10) 0.030(9) 0.031(10) -0.011(7) -0.016(8) -0.001(8)
O61 0.028(9) 0.041(10) 0.028(10) 0.006(8) -0.015(8) -0.008(8)
O63 0.013(8) 0.018(8) 0.047(11) 0.002(7) -0.012(7) 0.001(6)
O64 0.021(9) 0.018(9) 0.055(12) 0.018(8) 0.006(8) 0.001(7)
O65 0.032(9) 0.001(7) 0.043(10) -0.004(6) 0.000(8) 0.002(6)
O66 0.022(9) 0.019(9) 0.067(13) 0.000(8) 0.001(9) -0.002(7)
O67 0.011(7) 0.021(8) 0.015(8) -0.008(6) -0.002(6) -0.005(6)
O68 0.051(12) 0.032(10) 0.045(12) -0.009(8) -0.011(10) -0.006(9)
O69 0.029(11) 0.064(14) 0.102(18) -0.049(12) 0.005(11) -0.014(10)
O70 0.071(15) 0.059(14) 0.092(18) -0.008(12) -0.029(13) -0.014(12)
O71 0.087(15) 0.057(13) 0.031(11) -0.007(9) -0.026(11) 0.040(11)
O72 0.031(10) 0.057(12) 0.038(11) 0.016(9) -0.021(9) -0.016(9)
O73 0.027(9) 0.032(10) 0.052(12) -0.001(8) -0.021(9) 0.004(8)
O74 0.047(11) 0.019(9) 0.034(10) -0.003(7) -0.012(9) -0.014(8)
O75 0.025(9) 0.049(11) 0.032(10) -0.005(8) 0.001(8) -0.021(8)
O76 0.050(12) 0.042(11) 0.054(13) 0.007(9) -0.003(10) -0.006(9)
O77 0.115(19) 0.058(13) 0.027(11) 0.005(9) 0.002(12) -0.044(13)
O78 0.040(14) 0.059(16) 0.061(17) 0.015(13) -0.024(12) -0.038(12)
O79 0.13(2) 0.057(16) 0.21(3) 0.016(17) -0.14(2) -0.035(15)
O80 0.046(11) 0.018(8) 0.027(10) -0.008(7) 0.015(8) -0.018(8)
O81 0.052(11) 0.032(10) 0.041(11) 0.016(8) -0.018(9) -0.024(9)
O82 0.068(13) 0.025(10) 0.046(12) 0.006(8) 0.012(10) 0.008(9)
O83 0.029(14) 0.07(2) 0.063(19) -0.038(15) -0.012(14) -0.002(13)
O85 0.059(16) 0.038(13) 0.049(15) -0.014(11) -0.035(13) 0.001(11)
O86 0.034(16) 0.12(3) 0.06(2) -0.054(18) -0.021(15) 0.000(16)
O87 0.043(11) 0.063(13) 0.042(12) 0.002(10) -0.015(10) 0.002(10)
O89 0.046(14) 0.13(2) 0.13(2) -0.061(18) -0.042(15) 0.036(14)

loop_
_atom_type_symbol
_atom_type_description
_atom_type_scat_dispersion_real
_atom_type_scat_dispersion_imag
_atom_type_scat_source
O O 0.0106 0.0060 'International Tables Vol C Tables 4.2.6.8 and 6.1.1.4'
Si Si 0.0817 0.0704 'International Tables Vol C Tables 4.2.6.8 and 6.1.1.4'
Co Co 0.3494 0.9721 'International Tables Vol C Tables 4.2.6.8 and 6.1.1.4'
W W -0.8490 6.8722 'International Tables Vol C Tables 4.2.6.8 and 6.1.1.4'
K K 0.2009 0.2494 'International Tables Vol C Tables 4.2.6.8 and 6.1.1.4'
Na Na 0.0362 0.0249 'International Tables Vol C Tables 4.2.6.8 and 6.1.1.4'
H H 0.0000 0.0000 'International Tables Vol C Tables 4.2.6.8 and 6.1.1.4'

loop_
_geom_angle_atom_site_label_1
_geom_angle_atom_site_label_2
_geom_angle_atom_site_label_3
_geom_angle
_geom_angle_site_symmetry_1
_geom_angle_site_symmetry_3
_geom_angle_publ_flag
O46 W1 O13 104.1(6) . . ?
O46 W1 O4 100.1(6) . . ?
O13 W1 O4 93.4(6) . . ?
O46 W1 O55 96.9(6) . . ?
O13 W1 O55 91.6(6) . . ?
O4 W1 O55 160.5(5) . . ?
O46 W1 O24 95.9(6) . . ?
O13 W1 O24 159.9(5) . . ?
O4 W1 O24 84.3(5) . . ?
O55 W1 O24 84.5(5) . . ?
O46 W1 O35 166.8(5) . . ?
O13 W1 O35 87.0(5) . . ?
O4 W1 O35 86.2(5) . . ?
O55 W1 O35 75.2(5) . . ?
O24 W1 O35 73.0(4) . . ?
O46 W1 K2 76.3(5) . . ?
O13 W1 K2 137.9(5) . . ?
O4 W1 K2 46.6(4) . . ?
O55 W1 K2 130.5(4) . . ?
O24 W1 K2 48.7(4) . . ?
O35 W1 K2 100.5(3) . . ?
O46 W1 K11 18.9(5) . . ?
O13 W1 K11 123.0(5) . . ?
O4 W1 K11 97.6(4) . . ?
O55 W1 K11 95.4(4) . . ?
O24 W1 K11 77.1(4) . . ?
O35 W1 K11 149.3(3) . . ?
K2 W1 K11 63.1(2) . . ?
O7 W2 O50 103.8(6) . . ?
O7 W2 O4 99.1(6) . . ?
O50 W2 O4 89.5(6) . . ?
O7 W2 O40 97.6(6) . . ?
O50 W2 O40 92.3(6) . . ?
O4 W2 O40 162.2(5) . . ?
O7 W2 O38 99.4(6) . . ?
O50 W2 O38 156.7(6) . . ?
O4 W2 O38 85.0(6) . . ?
O40 W2 O38 86.4(6) . . ?
O7 W2 O27 169.3(6) . . ?
O50 W2 O27 84.2(5) . . ?
O4 W2 O27 88.0(5) . . ?
O40 W2 O27 74.6(5) . . ?
O38 W2 O27 73.0(5) . . ?
O7 W2 K2 78.7(4) . . ?
O50 W2 K2 131.8(4) . . ?
O4 W2 K2 43.7(4) . . ?
O40 W2 K2 135.7(4) . . ?
O38 W2 K2 51.7(4) . . ?
O27 W2 K2 101.5(3) . . ?
O8 W3 O22 102.3(6) . . ?
O8 W3 O17 101.5(6) . . ?
O22 W3 O17 92.3(5) . . ?
O8 W3 O15 97.4(6) . . ?
O22 W3 O15 98.4(6) . . ?
O17 W3 O15 155.8(5) . . ?
O8 W3 O23 88.7(6) . . ?
O22 W3 O23 168.8(6) . . ?
O17 W3 O23 83.5(5) . . ?
O15 W3 O23 81.8(5) . . ?
O8 W3 O28 164.0(5) . . ?
O22 W3 O28 91.9(6) . . ?
O17 W3 O28 84.9(5) . . ?
O15 W3 O28 73.2(5) . . ?
O23 W3 O28 77.3(5) . . ?
O8 W3 K8 123.6(4) . . ?
O22 W3 K8 26.5(5) . . ?
O17 W3 K8 101.6(4) . . ?
O15 W3 K8 80.0(4) . . ?
O23 W3 K8 144.6(4) . . ?
O28 W3 K8 68.4(3) . . ?
O8 W3 K3 117.0(4) . 1_655 ?
O22 W3 K3 44.3(4) . 1_655 ?
O17 W3 K3 49.6(4) . 1_655 ?
O15 W3 K3 131.7(4) . 1_655 ?
O23 W3 K3 128.5(3) . 1_655 ?
O28 W3 K3 78.3(3) . 1_655 ?
K8 W3 K3 53.29(8) . 1_655 ?
O42 W4 O36 102.8(7) . . ?
O42 W4 O45 101.1(6) . . ?
O36 W4 O45 94.8(6) . . ?
O42 W4 O48 101.7(6) . . ?
O36 W4 O48 93.7(6) . . ?
O45 W4 O48 153.2(7) . . ?
O42 W4 O1 94.9(6) . . ?
O36 W4 O1 162.3(6) . . ?
O45 W4 O1 82.9(6) . . ?
O48 W4 O1 81.3(6) . . ?
O42 W4 O37 168.3(6) . . ?
O36 W4 O37 88.2(5) . . ?
O45 W4 O37 73.6(5) . . ?
O48 W4 O37 81.4(6) . . ?
O1 W4 O37 74.3(5) . . ?
O42 W4 K10 75.1(5) . 1_655 ?
O36 W4 K10 52.8(5) . 1_655 ?
O45 W4 K10 143.8(4) . 1_655 ?
O48 W4 K10 57.2(5) . 1_655 ?
O1 W4 K10 133.0(4) . 1_655 ?
O37 W4 K10 115.5(4) . 1_655 ?
O42 W4 K3 61.7(5) . 1_655 ?
O36 W4 K3 43.8(4) . 1_655 ?
O45 W4 K3 88.1(4) . 1_655 ?
O48 W4 K3 115.1(5) . 1_655 ?
O1 W4 K3 152.9(4) . 1_655 ?
O37 W4 K3 127.3(3) . 1_655 ?
K10 W4 K3 57.92(14) 1_655 1_655 ?
O47 W5 O21 102.8(6) . . ?
O47 W5 O10 98.7(6) . . ?
O21 W5 O10 94.7(6) . . ?
O47 W5 O15 96.5(6) . . ?
O21 W5 O15 99.5(6) . . ?
O10 W5 O15 156.4(5) . . ?
O47 W5 O28 162.9(6) . . ?
O21 W5 O28 92.2(5) . . ?
O10 W5 O28 87.9(5) . . ?
O15 W5 O28 72.8(5) . . ?
O47 W5 O60 88.9(5) . . ?
O21 W5 O60 168.3(5) . . ?
O10 W5 O60 83.8(5) . . ?
O15 W5 O60 78.5(5) . . ?
O28 W5 O60 76.1(4) . . ?
O47 W5 K1 42.6(5) . . ?
O21 W5 K1 87.8(5) . . ?
O10 W5 K1 60.2(4) . . ?
O15 W5 K1 138.7(4) . . ?
O28 W5 K1 148.0(4) . . ?
O60 W5 K1 101.3(4) . . ?
O47 W5 K8 124.3(4) . . ?
O21 W5 K8 27.9(5) . . ?
O10 W5 K8 106.1(3) . . ?
O15 W5 K8 79.5(3) . . ?
O28 W5 K8 67.8(3) . . ?
O60 W5 K8 141.9(3) . . ?
K1 W5 K8 115.68(8) . . ?
O47 W5 K4 115.2(5) . 2_666 ?
O21 W5 K4 45.0(5) . 2_666 ?
O10 W5 K4 51.0(4) . 2_666 ?
O15 W5 K4 135.1(4) . 2_666 ?
O28 W5 K4 81.1(4) . 2_666 ?
O60 W5 K4 129.8(4) . 2_666 ?
K1 W5 K4 76.45(11) . 2_666 ?
K8 W5 K4 56.70(7) . 2_666 ?
O43 W6 O49 102.4(6) . . ?
O43 W6 O31 102.6(6) . . ?
O49 W6 O31 94.5(6) . . ?
O43 W6 O52 98.0(6) . . ?
O49 W6 O52 93.9(6) . . ?
O31 W6 O52 155.4(5) . . ?
O43 W6 O12 95.6(6) . . ?
O49 W6 O12 162.0(5) . . ?
O31 W6 O12 82.1(6) . . ?
O52 W6 O12 82.8(5) . . ?
O43 W6 O62 167.7(7) . . ?
O49 W6 O62 87.1(5) . . ?
O31 W6 O62 84.2(5) . . ?
O52 W6 O62 73.2(5) . . ?
O12 W6 O62 75.0(5) . . ?
O43 W6 K6 51.2(6) . . ?
O49 W6 K6 145.2(4) . . ?
O31 W6 K6 111.8(4) . . ?
O52 W6 K6 71.7(4) . . ?
O12 W6 K6 50.0(4) . . ?
O62 W6 K6 116.8(4) . . ?
O54 W7 O25 102.7(7) . . ?
O54 W7 O17 103.7(6) . . ?
O25 W7 O17 94.3(6) . . ?
O54 W7 O40 100.1(6) . . ?
O25 W7 O40 93.2(6) . . ?
O17 W7 O40 152.8(5) . . ?
O54 W7 O34 95.8(7) . . ?
O25 W7 O34 161.4(6) . . ?
O17 W7 O34 83.3(5) . . ?
O40 W7 O34 81.3(5) . . ?
O54 W7 O27 169.9(6) . . ?
O25 W7 O27 86.5(5) . . ?
O17 W7 O27 79.4(5) . . ?
O40 W7 O27 75.0(5) . . ?
O34 W7 O27 74.9(5) . . ?
O54 W7 K3 90.7(5) . 1_655 ?
O25 W7 K3 47.4(4) . 1_655 ?
O17 W7 K3 52.6(4) . 1_655 ?
O40 W7 K3 140.6(4) . 1_655 ?
O34 W7 K3 135.6(4) . 1_655 ?
O27 W7 K3 98.7(3) . 1_655 ?
O54 W7 K11 8.5(5) . 1_655 ?
O25 W7 K11 107.7(5) . 1_655 ?
O17 W7 K11 109.7(5) . 1_655 ?
O40 W7 K11 92.8(5) . 1_655 ?
O34 W7 K11 90.4(5) . 1_655 ?
O27 W7 K11 162.0(4) . 1_655 ?
K3 W7 K11 99.11(18) 1_655 1_655 ?
O54 W7 K10 67.5(5) . 1_655 ?
O25 W7 K10 36.7(4) . 1_655 ?
O17 W7 K10 111.8(4) . 1_655 ?
O40 W7 K10 89.4(4) . 1_655 ?
O34 W7 K10 159.3(5) . 1_655 ?
O27 W7 K10 120.6(4) . 1_655 ?
K3 W7 K10 59.85(16) 1_655 1_655 ?
K11 W7 K10 71.5(2) 1_655 1_655 ?
O33 W8 O29 100.2(7) . . ?
O33 W8 O24 102.8(6) . . ?
O29 W8 O24 91.8(6) . . ?
O33 W8 O6 99.3(7) . . ?
O29 W8 O6 159.3(5) . . ?
O24 W8 O6 90.6(6) . . ?
O33 W8 O60 102.0(6) . . ?
O29 W8 O60 85.9(6) . . ?
O24 W8 O60 155.2(5) . . ?
O6 W8 O60 83.3(6) . . ?
O33 W8 O35 174.8(6) . . ?
O29 W8 O35 76.3(5) . . ?
O24 W8 O35 73.8(4) . . ?
O6 W8 O35 84.7(5) . . ?
O60 W8 O35 81.7(5) . . ?
O33 W8 K9 51.8(6) . . ?
O29 W8 K9 150.9(4) . . ?
O24 W8 K9 101.2(4) . . ?
O6 W8 K9 47.5(4) . . ?
O60 W8 K9 92.4(4) . . ?
O35 W8 K9 132.2(4) . . ?
O33 W8 K2 87.7(5) . . ?
O29 W8 K2 130.8(4) . . ?
O24 W8 K2 39.6(4) . . ?
O6 W8 K2 56.9(4) . . ?
O60 W8 K2 140.1(4) . . ?
O35 W8 K2 91.9(3) . . ?
K9 W8 K2 63.39(14) . . ?
O66 W9 O30 102.6(7) . . ?
O66 W9 O12 98.2(6) . . ?
O30 W9 O12 88.6(5) . . ?
O66 W9 O51 100.9(6) . . ?
O30 W9 O51 90.9(6) . . ?
O12 W9 O51 160.5(6) . . ?
O66 W9 O2 102.2(7) . . ?
O30 W9 O2 155.1(6) . . ?
O12 W9 O2 85.1(6) . . ?
O51 W9 O2 87.3(6) . . ?
O66 W9 O62 173.8(6) . . ?
O30 W9 O62 73.9(5) . . ?
O12 W9 O62 76.8(5) . . ?
O51 W9 O62 84.4(5) . . ?
O2 W9 O62 81.2(5) . . ?
O20 W10 O19 103.0(6) . . ?
O20 W10 O9 102.0(6) . . ?
O19 W10 O9 91.8(6) . . ?
O20 W10 O52 98.6(6) . . ?
O19 W10 O52 92.8(6) . . ?
O9 W10 O52 157.4(6) . . ?
O20 W10 O30 96.8(6) . . ?
O19 W10 O30 160.2(6) . . ?
O9 W10 O30 83.1(5) . . ?
O52 W10 O30 85.2(5) . . ?
O20 W10 O62 166.2(6) . . ?
O19 W10 O62 88.5(5) . . ?
O9 W10 O62 84.9(5) . . ?
O52 W10 O62 73.0(5) . . ?
O30 W10 O62 72.0(5) . . ?
O20 W10 K1 52.3(5) . 2_666 ?
O19 W10 K1 52.5(4) . 2_666 ?
O9 W10 K1 89.9(4) . 2_666 ?
O52 W10 K1 110.4(4) . 2_666 ?
O30 W10 K1 146.1(4) . 2_666 ?
O62 W10 K1 140.5(3) . 2_666 ?
O57 W11 O34 100.0(7) . . ?
O57 W11 O23 102.6(6) . . ?
O34 W11 O23 90.2(6) . . ?
O57 W11 O6 98.1(6) . . ?
O34 W11 O6 161.9(6) . . ?
O23 W11 O6 85.6(6) . . ?
O57 W11 O38 103.1(6) . . ?
O34 W11 O38 89.0(6) . . ?
O23 W11 O38 154.0(6) . . ?
O6 W11 O38 87.0(6) . . ?
O57 W11 O27 173.9(6) . . ?
O34 W11 O27 76.0(6) . . ?
O23 W11 O27 82.2(5) . . ?
O6 W11 O27 86.0(5) . . ?
O38 W11 O27 72.4(5) . . ?
O57 W11 K9 41.6(5) . . ?
O34 W11 K9 141.6(5) . . ?
O23 W11 K9 97.4(4) . . ?
O6 W11 K9 56.5(4) . . ?
O38 W11 K9 99.3(4) . . ?
O27 W11 K9 142.3(4) . . ?
O59 W12 O53 102.2(6) . . ?
O59 W12 O9 100.9(7) . . ?
O53 W12 O9 91.8(6) . . ?
O59 W12 O45 99.3(7) . . ?
O53 W12 O45 91.7(6) . . ?
O9 W12 O45 158.2(6) . . ?
O59 W12 O65 96.5(6) . . ?
O53 W12 O65 161.2(6) . . ?
O9 W12 O65 84.1(6) . . ?
O45 W12 O65 85.7(6) . . ?
O59 W12 O37 166.4(6) . . ?
O53 W12 O37 89.2(5) . . ?
O9 W12 O37 85.9(5) . . ?
O45 W12 O37 72.7(5) . . ?
O65 W12 O37 72.3(5) . . ?
O59 W12 K4 59.3(5) . 2_666 ?
O53 W12 K4 44.1(4) . 2_666 ?
O9 W12 K4 108.1(4) . 2_666 ?
O45 W12 K4 89.2(4) . 2_666 ?
O65 W12 K4 154.1(4) . 2_666 ?
O37 W12 K4 130.0(3) . 2_666 ?
O59 W12 K7 36.0(5) . 2_766 ?
O53 W12 K7 133.6(4) . 2_766 ?
O9 W12 K7 111.3(5) . 2_766 ?
O45 W12 K7 81.2(4) . 2_766 ?
O65 W12 K7 64.4(4) . 2_766 ?
O37 W12 K7 130.5(3) . 2_766 ?
K4 W12 K7 89.77(12) 2_666 2_766 ?
O11 W13 O18 103.8(7) . . ?
O11 W13 O55 98.1(6) . . ?
O18 W13 O55 91.9(5) . . ?
O11 W13 O10 105.4(6) . . ?
O18 W13 O10 94.5(5) . . ?
O55 W13 O10 153.3(6) . . ?
O11 W13 O29 97.6(6) . . ?
O18 W13 O29 158.5(6) . . ?
O55 W13 O29 82.8(5) . . ?
O10 W13 O29 81.8(5) . . ?
O11 W13 O35 167.2(5) . . ?
O18 W13 O35 86.4(6) . . ?
O55 W13 O35 73.5(5) . . ?
O10 W13 O35 81.0(5) . . ?
O29 W13 O35 72.1(5) . . ?
O11 W13 K1 56.7(5) . 2_666 ?
O18 W13 K1 49.8(5) . 2_666 ?
O55 W13 K1 83.9(4) . 2_666 ?
O10 W13 K1 119.5(4) . 2_666 ?
O29 W13 K1 148.8(4) . 2_666 ?
O35 W13 K1 130.1(3) . 2_666 ?
O11 W13 K4 92.9(4) . 2_666 ?
O18 W13 K4 46.6(4) . 2_666 ?
O55 W13 K4 138.5(4) . 2_666 ?
O10 W13 K4 53.4(4) . 2_666 ?
O29 W13 K4 135.2(4) . 2_666 ?
O35 W13 K4 99.8(3) . 2_666 ?
K1 W13 K4 69.20(11) 2_666 2_666 ?
O58 W14 O65 103.7(7) . . ?
O58 W14 O1 100.3(6) . . ?
O65 W14 O1 89.2(6) . . ?
O58 W14 O14 100.8(6) . . ?
O65 W14 O14 155.5(5) . . ?
O1 W14 O14 86.1(6) . . ?
O58 W14 O51 100.7(6) . . ?
O65 W14 O51 89.9(6) . . ?
O1 W14 O51 158.6(6) . . ?
O14 W14 O51 86.0(6) . . ?
O58 W14 O37 174.8(6) . . ?
O65 W14 O37 73.8(5) . . ?
O1 W14 O37 75.3(5) . . ?
O14 W14 O37 81.7(5) . . ?
O51 W14 O37 83.9(5) . . ?
O61 W15 O56 103.1(7) . . ?
O61 W15 O16 101.4(7) . . ?
O56 W15 O16 100.9(6) . . ?
O61 W15 O44 95.7(6) . . ?
O56 W15 O44 157.7(7) . . ?
O16 W15 O44 86.8(5) . . ?
O61 W15 O41 95.0(6) . . ?
O56 W15 O41 86.0(6) . . ?
O16 W15 O41 160.1(6) . . ?
O44 W15 O41 80.4(5) . . ?
O61 W15 O26 163.0(6) . . ?
O56 W15 O26 87.7(6) . . ?
O16 W15 O26 89.1(6) . . ?
O44 W15 O26 71.3(5) . . ?
O41 W15 O26 72.4(5) . . ?
O61 W15 K2 59.5(5) . 2_667 ?
O56 W15 K2 43.5(5) . 2_667 ?
O16 W15 K2 108.6(4) . 2_667 ?
O44 W15 K2 152.5(4) . 2_667 ?
O41 W15 K2 89.4(4) . 2_667 ?
O26 W15 K2 129.7(3) . 2_667 ?
O61 W15 K10 85.9(5) . 1_655 ?
O56 W15 K10 129.5(4) . 1_655 ?
O16 W15 K10 29.7(4) . 1_655 ?
O44 W15 K10 63.2(4) . 1_655 ?
O41 W15 K10 143.4(4) . 1_655 ?
O26 W15 K10 97.3(4) . 1_655 ?
K2 W15 K10 121.39(17) 2_667 1_655 ?
O63 W16 O44 101.6(7) . . ?
O63 W16 O48 101.7(6) . . ?
O44 W16 O48 89.9(6) . . ?
O63 W16 O5 102.1(6) . . ?
O44 W16 O5 90.2(6) . . ?
O48 W16 O5 155.7(6) . . ?
O63 W16 O14 100.3(7) . . ?
O44 W16 O14 157.9(6) . . ?
O48 W16 O14 87.6(6) . . ?
O5 W16 O14 83.3(6) . . ?
O63 W16 O26 172.4(6) . . ?
O44 W16 O26 73.3(6) . . ?
O48 W16 O26 84.2(5) . . ?
O5 W16 O26 72.6(5) . . ?
O14 W16 O26 84.6(5) . . ?
O64 W17 O5 101.7(6) . . ?
O64 W17 O41 102.4(8) . . ?
O5 W17 O41 91.1(6) . . ?
O64 W17 O2 100.0(7) . . ?
O5 W17 O2 82.1(6) . . ?
O41 W17 O2 157.6(6) . . ?
O64 W17 O31 100.6(6) . . ?
O5 W17 O31 156.8(5) . . ?
O41 W17 O31 90.5(6) . . ?
O2 W17 O31 87.6(6) . . ?
O64 W17 O26 173.9(7) . . ?
O5 W17 O26 73.5(5) . . ?
O41 W17 O26 74.3(6) . . ?
O2 W17 O26 83.3(5) . . ?
O31 W17 O26 84.7(5) . . ?
O64 W17 K5 45.8(6) . 1_545 ?
O5 W17 K5 80.6(4) . 1_545 ?
O41 W17 K5 143.1(5) . 1_545 ?
O2 W17 K5 57.0(4) . 1_545 ?
O31 W17 K5 110.9(5) . 1_545 ?
O26 W17 K5 135.1(3) . 1_545 ?
O19 Co1 O53 85.5(5) . . ?
O19 Co1 O18 88.6(5) . . ?
O53 Co1 O18 89.0(5) . . ?
O19 Co1 O32 176.8(5) . . ?
O53 Co1 O32 92.1(5) . . ?
O18 Co1 O32 93.4(6) . . ?
O19 Co1 O39 92.5(5) . . ?
O53 Co1 O39 93.1(5) . . ?
O18 Co1 O39 177.7(5) . . ?
O32 Co1 O39 85.5(5) . . ?
O19 Co1 O13 91.3(5) . . ?
O53 Co1 O13 176.2(5) . . ?
O18 Co1 O13 93.1(5) . . ?
O32 Co1 O13 91.0(5) . . ?
O39 Co1 O13 84.9(5) . . ?
O19 Co1 K1 46.2(3) . 2_666 ?
O53 Co1 K1 80.5(4) . 2_666 ?
O18 Co1 K1 43.0(4) . 2_666 ?
O32 Co1 K1 135.5(4) . 2_666 ?
O39 Co1 K1 138.4(4) . 2_666 ?
O13 Co1 K1 98.8(4) . 2_666 ?
O19 Co1 K4 102.0(4) . 2_666 ?
O53 Co1 K4 47.2(3) . 2_666 ?
O18 Co1 K4 46.3(4) . 2_666 ?
O32 Co1 K4 77.8(4) . 2_666 ?
O39 Co1 K4 135.3(3) . 2_666 ?
O13 Co1 K4 135.9(3) . 2_666 ?
K1 Co1 K4 65.01(11) 2_666 2_666 ?
O49 Co2 O56 91.5(6) . . ?
O49 Co2 O50 178.8(5) . . ?
O56 Co2 O50 88.6(6) . . ?
O49 Co2 O13 95.6(6) . . ?
O56 Co2 O13 172.6(6) . . ?
O50 Co2 O13 84.2(5) . . ?
O49 Co2 O3 86.0(6) . . ?
O56 Co2 O3 88.8(5) . . ?
O50 Co2 O3 95.2(5) . . ?
O13 Co2 O3 93.3(5) . . ?
O49 Co2 O39 93.9(5) . . ?
O56 Co2 O39 93.2(5) . . ?
O50 Co2 O39 84.9(5) . . ?
O13 Co2 O39 84.8(5) . . ?
O3 Co2 O39 178.1(5) . . ?
O49 Co2 K2 102.3(4) . 2_667 ?
O56 Co2 K2 46.4(4) . 2_667 ?
O50 Co2 K2 78.7(4) . 2_667 ?
O13 Co2 K2 132.8(4) . 2_667 ?
O3 Co2 K2 45.8(4) . 2_667 ?
O39 Co2 K2 136.0(4) . 2_667 ?
O36 Co3 O25 86.9(5) . . ?
O36 Co3 O32 94.7(5) . . ?
O25 Co3 O32 92.8(5) . . ?
O36 Co3 O39 93.4(5) . . ?
O25 Co3 O39 179.1(5) . . ?
O32 Co3 O39 86.3(5) . . ?
O36 Co3 O16 91.0(5) . . ?
O25 Co3 O16 89.6(5) . . ?
O32 Co3 O16 173.9(5) . . ?
O39 Co3 O16 91.3(5) . . ?
O36 Co3 O50 175.8(5) . . ?
O25 Co3 O50 94.6(5) . . ?
O32 Co3 O50 89.2(5) . . ?
O39 Co3 O50 85.2(5) . . ?
O16 Co3 O50 85.1(5) . . ?
O36 Co3 K10 63.2(4) . 1_655 ?
O25 Co3 K10 52.7(4) . 1_655 ?
O32 Co3 K10 137.5(4) . 1_655 ?
O39 Co3 K10 128.2(4) . 1_655 ?
O16 Co3 K10 47.7(4) . 1_655 ?
O50 Co3 K10 114.6(4) . 1_655 ?
O36 Co3 K3 49.7(4) . 1_655 ?
O25 Co3 K3 43.8(3) . 1_655 ?
O32 Co3 K3 75.8(4) . 1_655 ?
O39 Co3 K3 136.0(4) . 1_655 ?
O16 Co3 K3 109.7(4) . 1_655 ?
O50 Co3 K3 133.2(4) . 1_655 ?
K10 Co3 K3 62.13(16) 1_655 1_655 ?
O26 Si1 O39 109.8(8) . . ?
O26 Si1 O37 108.6(7) . . ?
O39 Si1 O37 109.4(7) . . ?
O26 Si1 O62 107.9(7) . . ?
O39 Si1 O62 112.8(7) . . ?
O37 Si1 O62 108.2(8) . . ?
O32 Si2 O28 110.6(7) . . ?
O32 Si2 O27 112.5(7) . . ?
O28 Si2 O27 107.0(8) . . ?
O32 Si2 O35 111.4(8) . . ?
O28 Si2 O35 108.6(6) . . ?
O27 Si2 O35 106.6(7) . . ?
O47 K1 O71 84.6(6) . . ?
O47 K1 O18 167.6(4) . 2_666 ?
O71 K1 O18 95.3(6) . 2_666 ?
O47 K1 O68 75.4(5) . 2_666 ?
O71 K1 O68 150.4(6) . 2_666 ?
O18 K1 O68 108.8(5) 2_666 2_666 ?
O47 K1 O19 131.7(4) . 2_666 ?
O71 K1 O19 95.6(4) . 2_666 ?
O18 K1 O19 60.7(4) 2_666 2_666 ?
O68 K1 O19 82.2(5) 2_666 2_666 ?
O47 K1 O20 75.3(4) . 2_666 ?
O71 K1 O20 80.3(5) . 2_666 ?
O18 K1 O20 117.0(4) 2_666 2_666 ?
O68 K1 O20 73.6(4) 2_666 2_666 ?
O19 K1 O20 57.3(4) 2_666 2_666 ?
O47 K1 O11 111.6(4) . 2_666 ?
O71 K1 O11 114.0(5) . 2_666 ?
O18 K1 O11 57.2(4) 2_666 2_666 ?
O68 K1 O11 93.9(4) 2_666 2_666 ?
O19 K1 O11 112.2(4) 2_666 2_666 ?
O20 K1 O11 164.1(4) 2_666 2_666 ?
O47 K1 O10 54.4(4) . . ?
O71 K1 O10 79.0(4) . . ?
O18 K1 O10 113.4(4) 2_666 . ?
O68 K1 O10 105.5(4) 2_666 . ?
O19 K1 O10 171.9(4) 2_666 . ?
O20 K1 O10 126.8(4) 2_666 . ?
O11 K1 O10 65.3(4) 2_666 . ?
O47 K1 W13 140.3(3) . 2_666 ?
O71 K1 W13 112.1(5) . 2_666 ?
O18 K1 W13 29.3(2) 2_666 2_666 ?
O68 K1 W13 97.1(4) 2_666 2_666 ?
O19 K1 W13 84.0(3) 2_666 2_666 ?
O20 K1 W13 140.9(4) 2_666 2_666 ?
O11 K1 W13 29.0(3) 2_666 2_666 ?
O10 K1 W13 92.3(3) . 2_666 ?
O47 K1 W10 104.0(3) . 2_666 ?
O71 K1 W10 82.9(3) . 2_666 ?
O18 K1 W10 88.3(3) 2_666 2_666 ?
O68 K1 W10 80.9(3) 2_666 2_666 ?
O19 K1 W10 29.4(3) 2_666 2_666 ?
O20 K1 W10 28.7(3) 2_666 2_666 ?
O11 K1 W10 141.5(4) 2_666 2_666 ?
O10 K1 W10 152.8(3) . 2_666 ?
W13 K1 W10 113.41(14) 2_666 2_666 ?
O47 K1 W5 25.8(3) . . ?
O71 K1 W5 88.4(4) . . ?
O18 K1 W5 141.8(3) 2_666 . ?
O68 K1 W5 83.1(4) 2_666 . ?
O19 K1 W5 156.7(3) 2_666 . ?
O20 K1 W5 101.1(4) 2_666 . ?
O11 K1 W5 86.7(3) 2_666 . ?
O10 K1 W5 30.4(3) . . ?
W13 K1 W5 115.66(12) 2_666 . ?
W10 K1 W5 129.78(15) 2_666 . ?
O47 K1 Co1 161.9(3) . 2_666 ?
O71 K1 Co1 92.9(5) . 2_666 ?
O18 K1 Co1 30.5(3) 2_666 2_666 ?
O68 K1 Co1 99.2(4) 2_666 2_666 ?
O19 K1 Co1 30.6(3) 2_666 2_666 ?
O20 K1 Co1 86.6(3) 2_666 2_666 ?
O11 K1 Co1 85.9(3) 2_666 2_666 ?
O10 K1 Co1 142.7(3) . 2_666 ?
W13 K1 Co1 56.90(9) 2_666 2_666 ?
W10 K1 Co1 57.90(8) 2_666 2_666 ?
W5 K1 Co1 172.32(15) . 2_666 ?
O74 K2 O7 134.2(5) . 2_667 ?
O74 K2 O4 120.9(5) . . ?
O7 K2 O4 68.5(4) 2_667 . ?
O74 K2 O3 69.2(5) . 2_667 ?
O7 K2 O3 65.9(4) 2_667 2_667 ?
O4 K2 O3 89.9(4) . 2_667 ?
O74 K2 O24 118.0(4) . . ?
O7 K2 O24 103.5(4) 2_667 . ?
O4 K2 O24 54.5(4) . . ?
O3 K2 O24 143.2(4) 2_667 . ?
O74 K2 O56 61.3(4) . 2_667 ?
O7 K2 O56 88.3(4) 2_667 2_667 ?
O4 K2 O56 148.5(4) . 2_667 ?
O3 K2 O56 60.4(4) 2_667 2_667 ?
O24 K2 O56 156.3(4) . 2_667 ?
O74 K2 O94 90.9(13) . 2_667 ?
O7 K2 O94 125.7(13) 2_667 2_667 ?
O4 K2 O94 118.8(12) . 2_667 ?
O3 K2 O94 151.0(12) 2_667 2_667 ?
O24 K2 O94 64.5(12) . 2_667 ?
O56 K2 O94 91.8(12) 2_667 2_667 ?
O74 K2 O38 69.4(4) . . ?
O7 K2 O38 98.1(4) 2_667 . ?
O4 K2 O38 52.1(4) . . ?
O3 K2 O38 63.7(4) 2_667 . ?
O24 K2 O38 84.5(4) . . ?
O56 K2 O38 114.5(5) 2_667 . ?
O94 K2 O38 130.0(11) 2_667 . ?
O74 K2 O61 91.3(4) . 2_667 ?
O7 K2 O61 94.4(4) 2_667 2_667 ?
O4 K2 O61 147.2(5) . 2_667 ?
O3 K2 O61 108.9(4) 2_667 2_667 ?
O24 K2 O61 106.9(4) . 2_667 ?
O56 K2 O61 50.9(4) 2_667 2_667 ?
O94 K2 O61 48.7(11) 2_667 2_667 ?
O38 K2 O61 160.6(5) . 2_667 ?
O74 K2 W15" 46.9(6) . 2_667 ?
O7 K2 W15" 114.1(5) 2_667 2_667 ?
O4 K2 W15" 166.1(6) . 2_667 ?
O3 K2 W15" 79.4(6) 2_667 2_667 ?
O24 K2 W15" 133.6(5) . 2_667 ?
O56 K2 W15" 26.7(5) 2_667 2_667 ?
O94 K2 W15" 71.7(13) 2_667 2_667 ?
O38 K2 W15" 114.5(6) . 2_667 ?
O61 K2 W15" 46.3(6) 2_667 2_667 ?
O74 K2 W1 137.4(4) . . ?
O7 K2 W1 74.5(3) 2_667 . ?
O4 K2 W1 29.0(3) . . ?
O3 K2 W1 117.2(3) 2_667 . ?
O24 K2 W1 31.6(2) . . ?
O56 K2 W1 161.0(3) 2_667 . ?
O94 K2 W1 91.7(12) 2_667 . ?
O38 K2 W1 76.7(3) . . ?
O61 K2 W1 121.2(3) 2_667 . ?
W15" K2 W1 163.3(5) 2_667 . ?
O74 K2 Co2 69.2(3) . 2_667 ?
O7 K2 Co2 68.1(3) 2_667 2_667 ?
O4 K2 Co2 118.2(3) . 2_667 ?
O3 K2 Co2 32.1(3) 2_667 2_667 ?
O24 K2 Co2 171.3(3) . 2_667 ?
O56 K2 Co2 30.3(3) 2_667 2_667 ?
O94 K2 Co2 121.9(11) 2_667 2_667 ?
O38 K2 Co2 94.2(3) . 2_667 ?
O61 K2 Co2 76.8(3) 2_667 2_667 ?
W15" K2 Co2 54.6(4) 2_667 2_667 ?
W1 K2 Co2 139.81(13) . 2_667 ?
O68 K3 O69 72.6(6) . . ?
O68 K3 O67 130.9(5) . . ?
O69 K3 O67 155.2(5) . . ?
O68 K3 O21 86.7(5) . 2_666 ?
O69 K3 O21 106.1(5) . 2_666 ?
O67 K3 O21 72.3(4) . 2_666 ?
O68 K3 O25 105.3(4) . 1_455 ?
O69 K3 O25 87.6(5) . 1_455 ?
O67 K3 O25 92.0(4) . 1_455 ?
O21 K3 O25 164.2(5) 2_666 1_455 ?
O68 K3 O22 138.6(5) . 1_455 ?
O69 K3 O22 81.1(6) . 1_455 ?
O67 K3 O22 75.0(4) . 1_455 ?
O21 K3 O22 70.4(4) 2_666 1_455 ?
O25 K3 O22 104.9(4) 1_455 1_455 ?
O68 K3 O17 132.1(5) . 1_455 ?
O69 K3 O17 64.2(4) . 1_455 ?
O67 K3 O17 95.5(4) . 1_455 ?
O21 K3 O17 123.6(4) 2_666 1_455 ?
O25 K3 O17 55.0(3) 1_455 1_455 ?
O22 K3 O17 53.5(4) 1_455 1_455 ?
O68 K3 O36 89.1(5) . 1_455 ?
O69 K3 O36 135.0(5) . 1_455 ?
O67 K3 O36 62.1(4) . 1_455 ?
O21 K3 O36 113.7(4) 2_666 1_455 ?
O25 K3 O36 57.4(4) 1_455 1_455 ?
O22 K3 O36 131.3(4) 1_455 1_455 ?
O17 K3 O36 106.8(4) 1_455 1_455 ?
O68 K3 K8 129.7(4) . 1_455 ?
O69 K3 K8 117.7(5) . 1_455 ?
O67 K3 K8 44.2(3) . 1_455 ?
O21 K3 K8 43.1(3) 2_666 1_455 ?
O25 K3 K8 123.4(3) 1_455 1_455 ?
O22 K3 K8 42.1(3) 1_455 1_455 ?
O17 K3 K8 89.8(3) 1_455 1_455 ?
O36 K3 K8 105.8(3) 1_455 1_455 ?
O68 K3 W7 113.2(4) . 1_455 ?
O69 K3 W7 67.1(4) . 1_455 ?
O67 K3 W7 103.1(3) . 1_455 ?
O21 K3 W7 154.0(3) 2_666 1_455 ?
O25 K3 W7 27.3(3) 1_455 1_455 ?
O22 K3 W7 83.7(3) 1_455 1_455 ?
O17 K3 W7 30.3(2) 1_455 1_455 ?
O36 K3 W7 84.4(3) 1_455 1_455 ?
K8 K3 W7 115.86(12) 1_455 1_455 ?
O68 K3 W3 147.5(4) . 1_455 ?
O69 K3 W3 75.7(4) . 1_455 ?
O67 K3 W3 79.8(3) . 1_455 ?
O21 K3 W3 95.4(3) 2_666 1_455 ?
O25 K3 W3 80.0(2) 1_455 1_455 ?
O22 K3 W3 25.2(3) 1_455 1_455 ?
O17 K3 W3 29.0(2) 1_455 1_455 ?
O36 K3 W3 118.9(3) 1_455 1_455 ?
K8 K3 W3 61.63(8) 1_455 1_455 ?
W7 K3 W3 58.69(7) 1_455 1_455 ?
O68 K3 K10 59.5(4) . . ?
O69 K3 K10 82.3(5) . . ?
O67 K3 K10 114.9(3) . . ?
O21 K3 K10 141.5(3) 2_666 . ?
O25 K3 K10 46.6(3) 1_455 . ?
O22 K3 K10 147.5(3) 1_455 . ?
O17 K3 K10 94.1(3) 1_455 . ?
O36 K3 K10 53.4(3) 1_455 . ?
K8 K3 K10 159.0(2) 1_455 . ?
W7 K3 K10 64.16(16) 1_455 . ?
W3 K3 K10 122.85(19) 1_455 . ?
O70 K4 O11 74.9(5) . . ?
O70 K4 O67 122.4(5) . 2_566 ?
O11 K4 O67 160.7(4) . 2_566 ?
O70 K4 O18 133.4(6) . 2_666 ?
O11 K4 O18 81.0(4) . 2_666 ?
O67 K4 O18 90.5(4) 2_566 2_666 ?
O70 K4 O53 106.8(5) . 2_666 ?
O11 K4 O53 126.4(4) . 2_666 ?
O67 K4 O53 60.6(4) 2_566 2_666 ?
O18 K4 O53 58.8(3) 2_666 2_666 ?
O70 K4 O21 119.4(5) . 2_666 ?
O11 K4 O21 94.0(4) . 2_666 ?
O67 K4 O21 70.5(4) 2_566 2_666 ?
O18 K4 O21 101.3(4) 2_666 2_666 ?
O53 K4 O21 125.5(4) 2_666 2_666 ?
O70 K4 O22 69.0(5) . 1_455 ?
O11 K4 O22 120.1(4) . 1_455 ?
O67 K4 O22 65.3(4) 2_566 1_455 ?
O18 K4 O22 155.2(5) 2_666 1_455 ?
O53 K4 O22 109.2(4) 2_666 1_455 ?
O21 K4 O22 66.7(4) 2_666 1_455 ?
O70 K4 O10 141.3(5) . 2_666 ?
O11 K4 O10 69.0(4) . 2_666 ?
O67 K4 O10 92.0(4) 2_566 2_666 ?
O18 K4 O10 53.5(3) 2_666 2_666 ?
O53 K4 O10 105.4(4) 2_666 2_666 ?
O21 K4 O10 52.1(4) 2_666 2_666 ?
O22 K4 O10 118.8(4) 1_455 2_666 ?
O70 K4 O59 58.0(5) . 2_666 ?
O11 K4 O59 114.3(5) . 2_666 ?
O67 K4 O59 84.1(4) 2_566 2_666 ?
O18 K4 O59 99.2(4) 2_666 2_666 ?
O53 K4 O59 49.4(4) 2_666 2_666 ?
O21 K4 O59 147.2(4) 2_666 2_666 ?
O22 K4 O59 84.2(4) 1_455 2_666 ?
O10 K4 O59 152.5(4) 2_666 2_666 ?
O70 K4 O71 54.9(5) . . ?
O11 K4 O71 66.6(4) . . ?
O67 K4 O71 129.0(4) 2_566 . ?
O18 K4 O71 79.0(4) 2_666 . ?
O53 K4 O71 71.8(4) 2_666 . ?
O21 K4 O71 160.4(4) 2_666 . ?
O22 K4 O71 119.8(4) 1_455 . ?
O10 K4 O71 118.3(4) 2_666 . ?
O59 K4 O71 49.7(4) 2_666 . ?
O70 K4 K8 107.8(5) . 1_455 ?
O11 K4 K8 130.2(3) . 1_455 ?
O67 K4 K8 40.9(3) 2_566 1_455 ?
O18 K4 K8 118.2(3) 2_666 1_455 ?
O53 K4 K8 101.1(3) 2_666 1_455 ?
O21 K4 K8 39.9(3) 2_666 1_455 ?
O22 K4 K8 39.0(3) 1_455 1_455 ?
O10 K4 K8 86.2(3) 2_666 1_455 ?
O59 K4 K8 107.4(3) 2_666 1_455 ?
O71 K4 K8 155.4(3) . 1_455 ?
O70 K4 W13 136.4(5) . 2_666 ?
O11 K4 W13 65.3(3) . 2_666 ?
O67 K4 W13 100.0(3) 2_566 2_666 ?
O18 K4 W13 26.2(2) 2_666 2_666 ?
O53 K4 W13 84.4(3) 2_666 2_666 ?
O21 K4 W13 81.6(3) 2_666 2_666 ?
O22 K4 W13 147.9(3) 1_455 2_666 ?
O10 K4 W13 29.9(2) 2_666 2_666 ?
O59 K4 W13 124.2(3) 2_666 2_666 ?
O71 K4 W13 91.9(3) . 2_666 ?
K8 K4 W13 111.17(14) 1_455 2_666 ?
O76 K5 O73 117.8(5) . . ?
O76 K5 O57 83.4(5) . . ?
O73 K5 O57 82.9(5) . . ?
O76 K5 O64 100.0(5) . 1_565 ?
O73 K5 O64 73.3(5) . 1_565 ?
O57 K5 O64 154.7(5) . 1_565 ?
O76 K5 O79 73.7(7) . 2_767 ?
O73 K5 O79 151.3(6) . 2_767 ?
O57 K5 O79 72.0(6) . 2_767 ?
O64 K5 O79 133.1(6) 1_565 2_767 ?
O76 K5 O43 163.1(6) . 2_667 ?
O73 K5 O43 72.6(4) . 2_667 ?
O57 K5 O43 112.0(5) . 2_667 ?
O64 K5 O43 69.3(4) 1_565 2_667 ?
O79 K5 O43 103.7(6) 2_767 2_667 ?
O76 K5 O83 108.5(6) . 2_667 ?
O73 K5 O83 131.9(6) . 2_667 ?
O57 K5 O83 115.4(6) . 2_667 ?
O64 K5 O83 87.4(6) 1_565 2_667 ?
O79 K5 O83 53.7(7) 2_767 2_667 ?
O43 K5 O83 59.4(5) 2_667 2_667 ?
O76 K5 O2 59.3(4) . 1_565 ?
O73 K5 O2 70.0(4) . 1_565 ?
O57 K5 O2 110.6(4) . 1_565 ?
O64 K5 O2 53.4(4) 1_565 1_565 ?
O79 K5 O2 131.6(6) 2_767 1_565 ?
O43 K5 O2 117.8(4) 2_667 1_565 ?
O83 K5 O2 130.5(6) 2_667 1_565 ?
O76 K5 O75 132.1(5) . 2_667 ?
O73 K5 O75 93.6(5) . 2_667 ?
O57 K5 O75 64.7(4) . 2_667 ?
O64 K5 O75 124.3(4) 1_565 2_667 ?
O79 K5 O75 63.3(6) 2_767 2_667 ?
O43 K5 O75 55.3(4) 2_667 2_667 ?
O83 K5 O75 61.5(6) 2_667 2_667 ?
O2 K5 O75 163.6(4) 1_565 2_667 ?
O76 K5 W17 77.2(4) . 1_565 ?
O73 K5 W17 75.5(4) . 1_565 ?
O57 K5 W17 139.4(3) . 1_565 ?
O64 K5 W17 25.1(3) 1_565 1_565 ?
O79 K5 W17 133.1(5) 2_767 1_565 ?
O43 K5 W17 93.9(3) 2_667 1_565 ?
O83 K5 W17 104.5(5) 2_667 1_565 ?
O2 K5 W17 29.5(3) 1_565 1_565 ?
O75 K5 W17 149.2(3) 2_667 1_565 ?
O76 K5 Na2 41.2(4) . 2_767 ?
O73 K5 Na2 159.0(4) . 2_767 ?
O57 K5 Na2 91.2(4) . 2_767 ?
O64 K5 Na2 107.9(4) 1_565 2_767 ?
O79 K5 Na2 38.9(5) 2_767 2_767 ?
O43 K5 Na2 128.0(4) 2_667 2_767 ?
O83 K5 Na2 68.7(5) 2_667 2_767 ?
O2 K5 Na2 93.5(3) 1_565 2_767 ?
O75 K5 Na2 102.0(3) 2_667 2_767 ?
W17 K5 Na2 96.9(3) 1_565 2_767 ?
O76 K5 K9 96.5(5) . . ?
O73 K5 K9 43.1(4) . . ?
O57 K5 K9 40.9(3) . . ?
O64 K5 K9 114.0(4) 1_565 . ?
O79 K5 K9 112.9(5) 2_767 . ?
O43 K5 K9 99.8(4) 2_667 . ?
O83 K5 K9 143.8(6) 2_667 . ?
O2 K5 K9 84.6(3) 1_565 . ?
O75 K5 K9 82.4(3) 2_667 . ?
W17 K5 K9 106.22(16) 1_565 . ?
Na2 K5 K9 125.0(3) 2_767 . ?
O63 K6 O78 96.6(6) 1_455 . ?
O63 K6 O64 93.2(5) 1_455 2_657 ?
O78 K6 O64 157.4(6) . 2_657 ?
O63 K6 O77 77.1(6) 1_455 . ?
O78 K6 O77 82.9(6) . . ?
O64 K6 O77 79.6(5) 2_657 . ?
O63 K6 O12 164.4(5) 1_455 . ?
O78 K6 O12 74.4(6) . . ?
O64 K6 O12 99.8(5) 2_657 . ?
O77 K6 O12 113.6(6) . . ?
O63 K6 O43 117.1(5) 1_455 . ?
O78 K6 O43 117.6(6) . . ?
O64 K6 O43 74.8(5) 2_657 . ?
O77 K6 O43 151.2(6) . . ?
O12 K6 O43 59.1(4) . . ?
O63 K6 O72 70.9(5) 1_455 . ?
O78 K6 O72 81.5(6) . . ?
O64 K6 O72 120.9(5) 2_657 . ?
O77 K6 O72 142.3(6) . . ?
O12 K6 O72 94.9(4) . . ?
O43 K6 O72 65.0(5) . . ?
O63 K6 O73 142.6(5) 1_455 1_545 ?
O78 K6 O73 97.1(6) . 1_545 ?
O64 K6 O73 63.6(4) 2_657 1_545 ?
O77 K6 O73 70.3(6) . 1_545 ?
O12 K6 O73 52.6(4) . 1_545 ?
O43 K6 O73 86.3(4) . 1_545 ?
O72 K6 O73 145.7(5) . 1_545 ?
O63 K6 W6 137.1(4) 1_455 . ?
O78 K6 W6 92.2(5) . . ?
O64 K6 W6 94.3(4) 2_657 . ?
O77 K6 W6 145.8(5) . . ?
O12 K6 W6 33.8(3) . . ?
O43 K6 W6 28.1(3) . . ?
O72 K6 W6 69.1(4) . . ?
O73 K6 W6 76.8(3) 1_545 . ?
O63 K6 K9 116.1(4) 1_455 1_545 ?
O78 K6 K9 63.6(5) . 1_545 ?
O64 K6 K9 93.8(3) 2_657 1_545 ?
O77 K6 K9 42.5(5) . 1_545 ?
O12 K6 K9 71.8(3) . 1_545 ?
O43 K6 K9 125.9(3) . 1_545 ?
O72 K6 K9 144.8(4) . 1_545 ?
O73 K6 K9 43.8(3) 1_545 1_545 ?
W6 K6 K9 105.4(2) . 1_545 ?
O63 K6 K5 94.7(4) 1_455 2_667 ?
O78 K6 K5 158.7(5) . 2_667 ?
O64 K6 K5 38.4(4) 2_657 2_667 ?
O77 K6 K5 117.4(4) . 2_667 ?
O12 K6 K5 90.3(3) . 2_667 ?
O43 K6 K5 41.1(3) . 2_667 ?
O72 K6 K5 85.1(4) . 2_667 ?
O73 K6 K5 84.7(3) 1_545 2_667 ?
W6 K6 K5 67.40(14) . 2_667 ?
K9 K6 K5 126.1(2) 1_545 2_667 ?
O58 K7 O8 138.2(5) 1_565 . ?
O58 K7 O59 133.2(5) 1_565 2_766 ?
O8 K7 O59 76.6(4) . 2_766 ?
O58 K7 O80 84.6(5) 1_565 . ?
O8 K7 O80 67.3(4) . . ?
O59 K7 O80 141.5(5) 2_766 . ?
O58 K7 O91 72.8(7) 1_565 1_565 ?
O8 K7 O91 133.7(8) . 1_565 ?
O59 K7 O91 106.9(7) 2_766 1_565 ?
O80 K7 O91 89.5(7) . 1_565 ?
O58 K7 O96 82.2(9) 1_565 . ?
O8 K7 O96 79.1(9) . . ?
O59 K7 O96 75.2(8) 2_766 . ?
O80 K7 O96 109.3(8) . . ?
O91 K7 O96 147.1(11) 1_565 . ?
O58 K7 O96' 70.4(12) 1_565 . ?
O8 K7 O96' 97.1(12) . . ?
O59 K7 O96' 76.0(11) 2_766 . ?
O80 K7 O96' 120.4(12) . . ?
O91 K7 O96' 128.9(13) 1_565 . ?
O96 K7 O96' 18.4(11) . . ?
O58 K7 O82 125.6(5) 1_565 . ?
O8 K7 O82 78.1(5) . . ?
O59 K7 O82 84.1(5) 2_766 . ?
O80 K7 O82 76.0(5) . . ?
O91 K7 O82 57.1(7) 1_565 . ?
O96 K7 O82 152.1(9) . . ?
O96' K7 O82 160.1(11) . . ?
O58 K7 W12 129.0(4) 1_565 2_766 ?
O8 K7 W12 89.5(3) . 2_766 ?
O59 K7 W12 21.2(3) 2_766 2_766 ?
O80 K7 W12 142.1(4) . 2_766 ?
O91 K7 W12 85.8(6) 1_565 2_766 ?
O96 K7 W12 94.1(7) . 2_766 ?
O96' K7 W12 90.8(10) . 2_766 ?
O82 K7 W12 70.0(3) . 2_766 ?
O22 K8 O22 180.0(6) 2_766 . ?
O22 K8 O21 90.2(5) 2_766 2_766 ?
O22 K8 O21 89.8(5) . 2_766 ?
O22 K8 O21 89.8(5) 2_766 . ?
O22 K8 O21 90.2(5) . . ?
O21 K8 O21 180.000(2) 2_766 . ?
O22 K8 O67 85.6(5) 2_766 1_655 ?
O22 K8 O67 94.4(5) . 1_655 ?
O21 K8 O67 88.7(4) 2_766 1_655 ?
O21 K8 O67 91.3(4) . 1_655 ?
O22 K8 O67 94.4(5) 2_766 2_666 ?
O22 K8 O67 85.6(5) . 2_666 ?
O21 K8 O67 91.3(4) 2_766 2_666 ?
O21 K8 O67 88.7(4) . 2_666 ?
O67 K8 O67 180.000(2) 1_655 2_666 ?
O22 K8 K3 123.5(3) 2_766 1_655 ?
O22 K8 K3 56.5(3) . 1_655 ?
O21 K8 K3 55.5(3) 2_766 1_655 ?
O21 K8 K3 124.5(3) . 1_655 ?
O67 K8 K3 54.4(4) 1_655 1_655 ?
O67 K8 K3 125.6(4) 2_666 1_655 ?
O22 K8 K3 56.5(3) 2_766 2_666 ?
O22 K8 K3 123.5(3) . 2_666 ?
O21 K8 K3 124.5(3) 2_766 2_666 ?
O21 K8 K3 55.5(3) . 2_666 ?
O67 K8 K3 125.6(4) 1_655 2_666 ?
O67 K8 K3 54.4(4) 2_666 2_666 ?
K3 K8 K3 180.0 1_655 2_666 ?
O22 K8 K4 55.2(3) 2_766 2_666 ?
O22 K8 K4 124.8(3) . 2_666 ?
O21 K8 K4 125.9(3) 2_766 2_666 ?
O21 K8 K4 54.1(3) . 2_666 ?
O67 K8 K4 52.7(3) 1_655 2_666 ?
O67 K8 K4 127.3(3) 2_666 2_666 ?
K3 K8 K4 106.85(11) 1_655 2_666 ?
K3 K8 K4 73.15(11) 2_666 2_666 ?
O22 K8 K4 124.8(3) 2_766 1_655 ?
O22 K8 K4 55.2(3) . 1_655 ?
O21 K8 K4 54.1(3) 2_766 1_655 ?
O21 K8 K4 125.9(3) . 1_655 ?
O67 K8 K4 127.3(3) 1_655 1_655 ?
O67 K8 K4 52.7(3) 2_666 1_655 ?
K3 K8 K4 73.15(11) 1_655 1_655 ?
K3 K8 K4 106.85(11) 2_666 1_655 ?
K4 K8 K4 180.00(13) 2_666 1_655 ?
O22 K8 W3 19.8(3) 2_766 2_766 ?
O22 K8 W3 160.2(3) . 2_766 ?
O21 K8 W3 71.9(3) 2_766 2_766 ?
O21 K8 W3 108.1(3) . 2_766 ?
O67 K8 W3 92.8(3) 1_655 2_766 ?
O67 K8 W3 87.2(3) 2_666 2_766 ?
K3 K8 W3 114.92(8) 1_655 2_766 ?
K3 K8 W3 65.08(8) 2_666 2_766 ?
K4 K8 W3 73.79(8) 2_666 2_766 ?
K4 K8 W3 106.21(8) 1_655 2_766 ?
O22 K8 W3 160.2(3) 2_766 . ?
O22 K8 W3 19.8(3) . . ?
O21 K8 W3 108.1(3) 2_766 . ?
O21 K8 W3 71.9(3) . . ?
O67 K8 W3 87.2(3) 1_655 . ?
O67 K8 W3 92.8(3) 2_666 . ?
K3 K8 W3 65.08(8) 1_655 . ?
K3 K8 W3 114.92(8) 2_666 . ?
K4 K8 W3 106.21(8) 2_666 . ?
K4 K8 W3 73.79(8) 1_655 . ?
W3 K8 W3 180.000(18) 2_766 . ?
O92 K9 O66 69.8(16) . 1_565 ?
O92 K9 O57 115.2(14) . . ?
O66 K9 O57 78.3(5) 1_565 . ?
O92 K9 O77 95.1(14) . 1_565 ?
O66 K9 O77 123.3(6) 1_565 1_565 ?
O57 K9 O77 148.4(6) . 1_565 ?
O92 K9 O74 163.1(16) . . ?
O66 K9 O74 126.5(7) 1_565 . ?
O57 K9 O74 69.1(5) . . ?
O77 K9 O74 79.3(5) 1_565 . ?
O92 K9 O73 128.4(15) . . ?
O66 K9 O73 70.0(6) 1_565 . ?
O57 K9 O73 86.5(5) . . ?
O77 K9 O73 81.2(6) 1_565 . ?
O74 K9 O73 66.8(5) . . ?
O92 K9 O6 89.8(14) . . ?
O66 K9 O6 116.0(5) 1_565 . ?
O57 K9 O6 56.3(4) . . ?
O77 K9 O6 118.3(6) 1_565 . ?
O74 K9 O6 79.1(4) . . ?
O73 K9 O6 137.1(5) . . ?
O92 K9 O33 56.0(15) . . ?
O66 K9 O33 122.4(6) 1_565 . ?
O57 K9 O33 106.4(5) . . ?
O77 K9 O33 82.2(6) 1_565 . ?
O74 K9 O33 107.2(5) . . ?
O73 K9 O33 163.2(5) . . ?
O6 K9 O33 51.4(4) . . ?
O92 K9 W11 105.0(13) . . ?
O66 K9 W11 95.7(3) 1_565 . ?
O57 K9 W11 25.4(3) . . ?
O77 K9 W11 140.5(5) 1_565 . ?
O74 K9 W11 71.6(3) . . ?
O73 K9 W11 109.9(4) . . ?
O6 K9 W11 31.0(3) . . ?
O33 K9 W11 81.5(3) . . ?
O92 K9 K6 85.3(13) . 1_565 ?
O66 K9 K6 80.0(4) 1_565 1_565 ?
O57 K9 K6 142.1(5) . 1_565 ?
O77 K9 K6 43.7(4) 1_565 1_565 ?
O74 K9 K6 100.8(4) . 1_565 ?
O73 K9 K6 56.9(3) . 1_565 ?
O6 K9 K6 160.5(4) . 1_565 ?
O33 K9 K6 111.4(3) . 1_565 ?
W11 K9 K6 166.8(4) . 1_565 ?
O92 K9 W8 70.6(15) . . ?
O66 K9 W8 122.4(5) 1_565 . ?
O57 K9 W8 82.6(4) . . ?
O77 K9 W8 100.2(5) 1_565 . ?
O74 K9 W8 94.6(4) . . ?
O73 K9 W8 160.9(4) . . ?
O6 K9 W8 27.1(3) . . ?
O33 K9 W8 24.3(2) . . ?
W11 K9 W8 57.40(12) . . ?
K6 K9 W8 135.3(3) 1_565 . ?
O92 K9 K5 128.2(15) . . ?
O66 K9 K5 60.2(4) 1_565 . ?
O57 K9 K5 44.1(4) . . ?
O77 K9 K5 122.6(6) 1_565 . ?
O74 K9 K5 66.9(4) . . ?
O73 K9 K5 43.6(3) . . ?
O6 K9 K5 99.7(3) . . ?
O33 K9 K5 150.5(3) . . ?
W11 K9 K5 69.10(16) . . ?
K6 K9 K5 98.1(3) 1_565 . ?
W8 K9 K5 126.51(18) . . ?
O16 K10 W15' 36.4(6) 1_455 1_455 ?
O16 K10 O83 87.8(6) 1_455 . ?
W15' K10 O83 59.4(8) 1_455 . ?
O16 K10 O25 64.8(4) 1_455 1_455 ?
W15' K10 O25 100.2(6) 1_455 1_455 ?
O83 K10 O25 145.3(6) . 1_455 ?
O16 K10 O72 111.9(6) 1_455 . ?
W15' K10 O72 78.0(6) 1_455 . ?
O83 K10 O72 62.3(6) . . ?
O25 K10 O72 146.1(6) 1_455 . ?
O16 K10 O81 172.9(6) 1_455 . ?
W15' K10 O81 141.2(7) 1_455 . ?
O83 K10 O81 86.7(6) . . ?
O25 K10 O81 118.6(5) 1_455 . ?
O72 K10 O81 69.1(5) . . ?
O16 K10 O36 59.9(4) 1_455 1_455 ?
W15' K10 O36 72.7(7) 1_455 1_455 ?
O83 K10 O36 128.9(7) . 1_455 ?
O25 K10 O36 55.7(4) 1_455 1_455 ?
O72 K10 O36 92.5(5) . 1_455 ?
O81 K10 O36 127.2(5) . 1_455 ?
O16 K10 O48 63.2(4) 1_455 1_455 ?
W15' K10 O48 43.0(6) 1_455 1_455 ?
O83 K10 O48 82.1(6) . 1_455 ?
O25 K10 O48 102.0(5) 1_455 1_455 ?
O72 K10 O48 53.7(5) . 1_455 ?
O81 K10 O48 120.2(5) . 1_455 ?
O36 K10 O48 49.0(4) 1_455 1_455 ?
O16 K10 O68 134.7(6) 1_455 . ?
W15' K10 O68 132.7(8) 1_455 . ?
O83 K10 O68 125.8(6) . . ?
O25 K10 O68 88.9(4) 1_455 . ?
O72 K10 O68 69.8(4) . . ?
O81 K10 O68 52.3(5) . . ?
O36 K10 O68 74.9(4) 1_455 . ?
O48 K10 O68 89.7(5) 1_455 . ?
O16 K10 Co3 35.8(3) 1_455 1_455 ?
W15' K10 Co3 66.6(6) 1_455 1_455 ?
O83 K10 Co3 123.4(6) . 1_455 ?
O25 K10 Co3 35.6(3) 1_455 1_455 ?
O72 K10 Co3 122.2(5) . 1_455 ?
O81 K10 Co3 150.0(4) . 1_455 ?
O36 K10 Co3 34.9(2) 1_455 1_455 ?
O48 K10 Co3 69.5(3) 1_455 1_455 ?
O68 K10 Co3 102.6(4) . 1_455 ?
O16 K10 K3 99.6(4) 1_455 . ?
W15' K10 K3 122.4(7) 1_455 . ?
O83 K10 K3 167.4(6) . . ?
O25 K10 K3 46.9(3) 1_455 . ?
O72 K10 K3 105.3(4) . . ?
O81 K10 K3 86.6(4) . . ?
O36 K10 K3 49.9(3) 1_455 . ?
O48 K10 K3 92.1(4) 1_455 . ?
O68 K10 K3 42.6(3) . . ?
Co3 K10 K3 63.91(17) 1_455 . ?
O16 K10 W4 71.7(4) 1_455 1_455 ?
W15' K10 W4 67.4(6) 1_455 1_455 ?
O83 K10 W4 110.9(6) . 1_455 ?
O25 K10 W4 81.4(4) 1_455 1_455 ?
O72 K10 W4 66.4(4) . 1_455 ?
O81 K10 W4 114.4(5) . 1_455 ?
O36 K10 W4 26.1(2) 1_455 1_455 ?
O48 K10 W4 29.5(2) 1_455 1_455 ?
O68 K10 W4 68.3(4) . 1_455 ?
Co3 K10 W4 58.38(17) 1_455 1_455 ?
K3 K10 W4 62.62(18) . 1_455 ?
O97 K11 O46 84.6(7) . . ?
O97 K11 O54 84.9(8) . 1_455 ?
O46 K11 O54 108.8(7) . 1_455 ?
O97 K11 O87 178.1(9) . . ?
O46 K11 O87 94.1(7) . . ?
O54 K11 O87 94.3(8) 1_455 . ?
O97 K11 O88 90.5(8) . . ?
O46 K11 O88 146.3(9) . . ?
O54 K11 O88 103.9(7) 1_455 . ?
O87 K11 O88 91.4(7) . . ?
O97 K11 O7 102.2(8) . 2_667 ?
O46 K11 O7 66.8(5) . 2_667 ?
O54 K11 O7 170.9(7) 1_455 2_667 ?
O87 K11 O7 78.4(6) . 2_667 ?
O88 K11 O7 81.9(7) . 2_667 ?
O97 K11 W1 71.4(6) . . ?
O46 K11 W1 13.6(4) . . ?
O54 K11 W1 110.0(5) 1_455 . ?
O87 K11 W1 107.3(5) . . ?
O88 K11 W1 139.5(7) . . ?
O7 K11 W1 67.8(3) 2_667 . ?
O97 K11 W7 86.3(7) . 1_455 ?
O46 K11 W7 114.8(6) . 1_455 ?
O54 K11 W7 6.1(3) 1_455 1_455 ?
O87 K11 W7 93.1(6) . 1_455 ?
O88 K11 W7 98.0(6) . 1_455 ?
O7 K11 W7 171.5(5) 2_667 1_455 ?
W1 K11 W7 115.9(3) . 1_455 ?
O97 K11 K2 58.5(7) . . ?
O46 K11 K2 66.8(5) . . ?
O54 K11 K2 143.2(6) 1_455 . ?
O87 K11 K2 122.1(7) . . ?
O88 K11 K2 82.2(6) . . ?
O7 K11 K2 43.7(3) 2_667 . ?
W1 K11 K2 57.4(2) . . ?
W7 K11 K2 144.8(4) 1_455 . ?
O97 K11 K10 124.2(7) . . ?
O46 K11 K10 79.9(5) . . ?
O54 K11 K10 51.7(4) 1_455 . ?
O87 K11 K10 54.1(6) . . ?
O88 K11 K10 128.6(7) . . ?
O7 K11 K10 119.2(4) 2_667 . ?
W1 K11 K10 90.6(3) . . ?
W7 K11 K10 54.4(2) 1_455 . ?
K2 K11 K10 146.5(3) . . ?
O90 Na1 O89 129.8(9) . . ?
O90 Na1 O47 70.7(8) . . ?
O89 Na1 O47 159.0(6) . . ?
O90 Na1 O20 81.9(9) . 2_666 ?
O89 Na1 O20 104.3(7) . 2_666 ?
O47 Na1 O20 80.7(5) . 2_666 ?
O90 Na1 O82 105.5(9) . . ?
O89 Na1 O82 87.1(7) . . ?
O47 Na1 O82 82.2(5) . . ?
O20 Na1 O82 157.9(6) 2_666 . ?
O90 Na1 O42 147.1(8) . 2_766 ?
O89 Na1 O42 83.0(6) . 2_766 ?
O47 Na1 O42 76.9(4) . 2_766 ?
O20 Na1 O42 87.4(5) 2_666 2_766 ?
O82 Na1 O42 75.0(5) . 2_766 ?
O90 Na1 K1 71.7(8) . . ?
O89 Na1 K1 142.6(7) . . ?
O47 Na1 K1 38.2(4) . . ?
O20 Na1 K1 42.5(3) 2_666 . ?
O82 Na1 K1 119.2(4) . . ?
O42 Na1 K1 79.4(4) 2_766 . ?
O94 Na2 O84 118(2) . . ?
O94 Na2 O79 118.7(17) . . ?
O84 Na2 O79 93.4(10) . . ?
O94 Na2 O85 88.8(19) . . ?
O84 Na2 O85 153.1(10) . . ?
O79 Na2 O85 69.9(10) . . ?
O94 Na2 O76 147.8(16) . 2_767 ?
O84 Na2 O76 76.6(8) . 2_767 ?
O79 Na2 O76 86.7(8) . 2_767 ?
O85 Na2 O76 81.5(8) . 2_767 ?
O94 Na2 O86 76.6(16) . . ?
O84 Na2 O86 87.7(9) . . ?
O79 Na2 O86 161.2(10) . . ?
O85 Na2 O86 101.6(9) . . ?
O76 Na2 O86 75.4(8) 2_767 . ?
O94 Na2 O61 62.9(16) . . ?
O84 Na2 O61 76.0(7) . . ?
O79 Na2 O61 78.1(7) . . ?
O85 Na2 O61 118.6(7) . . ?
O76 Na2 O61 147.6(7) 2_767 . ?
O86 Na2 O61 120.2(9) . . ?
O94 Na2 K5 166.6(16) . 2_767 ?
O84 Na2 K5 61.7(6) . 2_767 ?
O79 Na2 K5 49.6(6) . 2_767 ?
O85 Na2 K5 91.8(6) . 2_767 ?
O76 Na2 K5 45.3(4) 2_767 2_767 ?
O86 Na2 K5 116.3(7) . 2_767 ?
O61 Na2 K5 105.4(5) . 2_767 ?
O95 Na3 O91 87.4(18) . . ?
O95 Na3 O30 128.2(17) . . ?
O91 Na3 O30 144.2(8) . . ?
O95 Na3 O9 101.0(17) . . ?
O91 Na3 O9 128.2(9) . . ?
O30 Na3 O9 57.1(4) . . ?
O95 Na3 O93 101(2) . . ?
O91 Na3 O93 78.1(10) . . ?
O30 Na3 O93 89.0(9) . . ?
O9 Na3 O93 146.0(10) . . ?
O95 Na3 O65 111.9(19) . . ?
O91 Na3 O65 73.6(8) . . ?
O30 Na3 O65 93.6(6) . . ?
O9 Na3 O65 55.7(5) . . ?
O93 Na3 O65 134.4(10) . . ?
W14 O1 W4 120.0(6) . . ?
W17 O2 W9 145.6(7) . . ?
W17 O2 K5 93.6(5) . 1_545 ?
W9 O2 K5 107.8(6) . 1_545 ?
Co2 O3 K2 102.1(5) . 2_667 ?
W1 O4 W2 145.9(7) . . ?
W1 O4 K2 104.3(5) . . ?
W2 O4 K2 108.6(6) . . ?
W17 O5 W16 125.2(6) . . ?
W8 O6 W11 156.2(7) . . ?
W8 O6 K9 105.4(5) . . ?
W11 O6 K9 92.5(6) . . ?
W2 O7 K2 132.1(7) . 2_667 ?
W2 O7 K11 113.3(6) . 2_667 ?
K2 O7 K11 79.9(4) 2_667 2_667 ?
W3 O8 K7 146.0(7) . . ?
W12 O9 W10 144.5(9) . . ?
W12 O9 Na3 108.8(6) . . ?
W10 O9 Na3 105.6(7) . . ?
W5 O10 W13 154.3(8) . . ?
W5 O10 K4 101.0(5) . 2_666 ?
W13 O10 K4 96.7(5) . 2_666 ?
W5 O10 K1 89.4(4) . . ?
W13 O10 K1 107.1(5) . . ?
K4 O10 K1 96.6(4) 2_666 . ?
W13 O11 K4 152.9(7) . . ?
W13 O11 K1 94.4(5) . 2_666 ?
K4 O11 K1 109.6(6) . 2_666 ?
W9 O12 W6 117.4(7) . . ?
W9 O12 K6 135.8(7) . . ?
W6 O12 K6 96.3(5) . . ?
W1 O13 Co2 126.4(7) . . ?
W1 O13 Co1 133.6(7) . . ?
Co2 O13 Co1 95.1(5) . . ?
W14 O14 W16 144.1(8) . . ?
W5 O15 W3 116.6(6) . . ?
W15 O16 Co3 131.8(8) . . ?
W15 O16 K10 130.7(6) . 1_655 ?
Co3 O16 K10 96.5(5) . 1_655 ?
W7 O17 W3 155.4(7) . . ?
W7 O17 K3 97.1(4) . 1_655 ?
W3 O17 K3 101.4(5) . 1_655 ?
W13 O18 Co1 136.5(8) . . ?
W13 O18 K1 100.9(6) . 2_666 ?
Co1 O18 K1 106.5(5) . 2_666 ?
W13 O18 K4 107.2(5) . 2_666 ?
Co1 O18 K4 103.1(5) . 2_666 ?
K1 O18 K4 95.3(5) 2_666 2_666 ?
W10 O19 Co1 144.2(7) . . ?
W10 O19 K1 98.1(6) . 2_666 ?
Co1 O19 K1 103.2(4) . 2_666 ?
W10 O20 Na1 162.1(7) . 2_666 ?
W10 O20 K1 99.0(7) . 2_666 ?
Na1 O20 K1 98.9(5) 2_666 2_666 ?
W5 O21 K8 131.7(8) . . ?
W5 O21 K3 139.2(6) . 2_666 ?
K8 O21 K3 81.3(4) . 2_666 ?
W5 O21 K4 110.3(6) . 2_666 ?
K8 O21 K4 85.9(4) . 2_666 ?
K3 O21 K4 92.9(4) 2_666 2_666 ?
W3 O22 K8 133.7(8) . . ?
W3 O22 K3 110.5(6) . 1_655 ?
K8 O22 K3 81.4(4) . 1_655 ?
W3 O22 K4 135.9(7) . 1_655 ?
K8 O22 K4 85.8(4) . 1_655 ?
K3 O22 K4 91.4(4) 1_655 1_655 ?
W11 O23 W3 138.6(6) . . ?
W8 O24 W1 119.8(6) . . ?
W8 O24 K2 115.9(6) . . ?
W1 O24 K2 99.8(5) . . ?
W7 O25 Co3 135.3(6) . . ?
W7 O25 K10 121.4(7) . 1_655 ?
Co3 O25 K10 91.7(5) . 1_655 ?
W7 O25 K3 105.4(5) . 1_655 ?
Co3 O25 K3 105.9(5) . 1_655 ?
K10 O25 K3 86.5(4) 1_655 1_655 ?
Si1 O26 W15 123.0(7) . . ?
Si1 O26 W16 124.2(7) . . ?
W15 O26 W16 93.0(5) . . ?
Si1 O26 W17 125.8(8) . . ?
W15 O26 W17 92.7(4) . . ?
W16 O26 W17 88.2(4) . . ?
Si2 O27 W7 123.9(6) . . ?
Si2 O27 W2 122.8(7) . . ?
W7 O27 W2 92.1(5) . . ?
Si2 O27 W11 124.4(6) . . ?
W7 O27 W11 91.5(5) . . ?
W2 O27 W11 92.9(4) . . ?
Si2 O28 W3 130.0(8) . . ?
Si2 O28 W5 128.9(7) . . ?
W3 O28 W5 94.9(5) . . ?
W8 O29 W13 121.2(7) . . ?
W9 O30 W10 121.1(8) . . ?
W9 O30 Na3 107.4(5) . . ?
W10 O30 Na3 102.6(5) . . ?
W6 O31 W17 145.3(7) . . ?
Si2 O32 Co1 123.0(8) . . ?
Si2 O32 Co3 121.0(9) . . ?
Co1 O32 Co3 94.9(5) . . ?
W8 O33 K9 103.9(6) . . ?
W11 O34 W7 117.4(8) . . ?
Si2 O35 W1 123.9(6) . . ?
Si2 O35 W8 126.5(7) . . ?
W1 O35 W8 93.0(4) . . ?
Si2 O35 W13 122.2(7) . . ?
W1 O35 W13 90.8(5) . . ?
W8 O35 W13 90.4(4) . . ?
W4 O36 Co3 147.8(8) . . ?
W4 O36 K3 112.6(5) . 1_655 ?
Co3 O36 K3 99.4(5) . 1_655 ?
W4 O36 K10 101.1(5) . 1_655 ?
Co3 O36 K10 81.8(5) . 1_655 ?
K3 O36 K10 76.7(4) 1_655 1_655 ?
Si1 O37 W4 124.6(8) . . ?
Si1 O37 W12 122.3(7) . . ?
W4 O37 W12 92.5(4) . . ?
Si1 O37 W14 125.9(7) . . ?
W4 O37 W14 90.3(4) . . ?
W12 O37 W14 91.4(5) . . ?
W11 O38 W2 121.2(7) . . ?
W11 O38 K2 115.5(5) . . ?
W2 O38 K2 98.5(6) . . ?
Si1 O39 Co3 124.5(7) . . ?
Si1 O39 Co1 122.5(8) . . ?
Co3 O39 Co1 93.3(5) . . ?
Si1 O39 Co2 119.7(7) . . ?
Co3 O39 Co2 94.3(6) . . ?
Co1 O39 Co2 95.0(5) . . ?
W7 O40 W2 117.6(7) . . ?
W17 O41 W15 120.5(7) . . ?
W4 O42 Na1 131.1(8) . 2_766 ?
W6 O43 K6 100.7(7) . . ?
W6 O43 K5 147.5(8) . 2_667 ?
K6 O43 K5 99.9(5) . 2_667 ?
W16 O44 W15 122.3(8) . . ?
W4 O45 W12 121.1(7) . . ?
W1 O46 K11 147.5(8) . . ?
W5 O47 Na1 143.3(8) . . ?
W5 O47 K1 111.6(6) . . ?
Na1 O47 K1 105.1(5) . . ?
W16 O48 W4 147.5(10) . . ?
W16 O48 K10 116.7(6) . 1_655 ?
W4 O48 K10 93.3(5) . 1_655 ?
W6 O49 Co2 148.3(7) . . ?
W2 O50 Co2 128.8(6) . . ?
W2 O50 Co3 134.4(7) . . ?
Co2 O50 Co3 95.0(6) . . ?
W9 O51 W14 159.2(9) . . ?
W6 O52 W10 121.5(7) . . ?
W12 O53 Co1 143.7(7) . . ?
W12 O53 K4 111.6(6) . 2_666 ?
Co1 O53 K4 102.1(5) . 2_666 ?
W7 O54 K11 165.5(8) . 1_655 ?
W13 O55 W1 119.6(7) . . ?
W15 O56 Co2 130.6(7) . . ?
W15 O56 K2 111.4(7) . 2_667 ?
Co2 O56 K2 103.3(5) . 2_667 ?
W11 O57 K9 113.0(8) . . ?
W11 O57 K5 149.9(7) . . ?
K9 O57 K5 95.0(5) . . ?
W14 O58 K7 150.6(8) . 1_545 ?
W12 O59 K7 122.8(7) . 2_766 ?
W12 O59 K4 95.2(6) . 2_666 ?
K7 O59 K4 129.0(5) 2_766 2_666 ?
W8 O60 W5 136.5(7) . . ?
W15 O61 Na2 139.3(8) . . ?
W15 O61 K2 94.6(6) . 2_667 ?
Na2 O61 K2 107.9(5) . 2_667 ?
Si1 O62 W10 122.2(7) . . ?
Si1 O62 W6 123.2(7) . . ?
W10 O62 W6 92.1(5) . . ?
Si1 O62 W9 126.5(6) . . ?
W10 O62 W9 92.8(5) . . ?
W6 O62 W9 90.6(5) . . ?
W16 O63 K6 150.4(8) . 1_655 ?
W17 O64 K6 142.0(10) . 2_657 ?
W17 O64 K5 109.1(7) . 1_545 ?
K6 O64 K5 107.1(5) 2_657 1_545 ?
W14 O65 W12 122.3(8) . . ?
W14 O65 Na3 107.4(6) . . ?
W12 O65 Na3 100.4(6) . . ?
W9 O66 K9 139.8(7) . 1_545 ?
K8 O67 K3 81.5(4) 1_455 . ?
K8 O67 K4 86.4(4) 1_455 2_566 ?
K3 O67 K4 166.4(5) . 2_566 ?
K3 O68 K1 118.1(6) . 2_666 ?
K3 O68 K10 77.9(4) . . ?
K1 O68 K10 162.5(7) 2_666 . ?
K1 O71 K4 85.8(5) . . ?
K10 O72 K6 143.5(6) . . ?
K9 O73 K5 93.4(5) . . ?
K9 O73 K6 79.3(4) . 1_565 ?
K5 O73 K6 157.3(6) . 1_565 ?
K9 O74 K2 104.0(6) . . ?
Na2 O76 K5 93.5(6) 2_767 . ?
K9 O77 K6 93.8(7) 1_545 . ?
Na2 O79 K5 91.5(7) . 2_767 ?
Na1 O82 K7 161.2(6) . . ?
K10 O83 K5 157.7(11) . 2_667 ?
Na3 O91 K7 120.5(10) . 1_545 ?
Na2 O94 K2 140(2) . 2_667 ?
O95' O96' K7 93(4) 2_766 . ?

loop_
_geom_bond_atom_site_label_1
_geom_bond_atom_site_label_2
_geom_bond_distance
_geom_bond_site_symmetry_2
_geom_bond_publ_flag
W1 O46 1.707(12) . ?
W1 O13 1.796(12) . ?
W1 O4 1.906(15) . ?
W1 O55 1.936(14) . ?
W1 O24 2.021(12) . ?
W1 O35 2.297(12) . ?
W1 K2 3.804(5) . ?
W1 K11 3.893(12) . ?
W2 O7 1.707(13) . ?
W2 O50 1.824(13) . ?
W2 O4 1.917(13) . ?
W2 O40 1.957(15) . ?
W2 O38 1.968(14) . ?
W2 O27 2.311(12) . ?
W2 K2 3.913(5) . ?
W3 O8 1.726(15) . ?
W3 O22 1.742(13) . ?
W3 O17 1.895(12) . ?
W3 O15 1.931(13) . ?
W3 O23 2.193(13) . ?
W3 O28 2.210(14) . ?
W3 K8 3.7176(9) . ?
W3 K3 3.832(5) 1_655 ?
W4 O42 1.719(13) . ?
W4 O36 1.766(12) . ?
W4 O45 1.915(15) . ?
W4 O48 1.944(13) . ?
W4 O1 2.020(13) . ?
W4 O37 2.335(13) . ?
W4 K10 3.943(12) 1_655 ?
W4 K3 4.066(5) 1_655 ?
W5 O47 1.735(12) . ?
W5 O21 1.745(12) . ?
W5 O10 1.874(14) . ?
W5 O15 1.919(15) . ?
W5 O28 2.236(13) . ?
W5 O60 2.288(13) . ?
W5 K1 3.705(5) . ?
W5 K8 3.7379(8) . ?
W5 K4 3.919(5) 2_666 ?
W6 O43 1.741(13) . ?
W6 O49 1.775(14) . ?
W6 O31 1.915(14) . ?
W6 O52 1.921(14) . ?
W6 O12 2.029(13) . ?
W6 O62 2.343(12) . ?
W6 K6 3.627(7) . ?
W7 O54 1.693(15) . ?
W7 O25 1.768(13) . ?
W7 O17 1.893(12) . ?
W7 O40 1.934(13) . ?
W7 O34 2.029(13) . ?
W7 O27 2.311(13) . ?
W7 K3 3.719(5) 1_655 ?
W7 K11 4.025(15) 1_655 ?
W7 K10 4.038(9) 1_655 ?
W8 O33 1.723(12) . ?
W8 O29 1.817(14) . ?
W8 O24 1.885(12) . ?
W8 O6 1.916(15) . ?
W8 O60 1.993(13) . ?
W8 O35 2.361(11) . ?
W8 K9 4.061(10) . ?
W8 K2 4.090(5) . ?
W9 O66 1.754(16) . ?
W9 O30 1.874(13) . ?
W9 O12 1.890(12) . ?
W9 O51 1.908(14) . ?
W9 O2 1.944(15) . ?
W9 O62 2.371(13) . ?
W10 O20 1.747(16) . ?
W10 O19 1.785(13) . ?
W10 O9 1.921(13) . ?
W10 O52 1.939(13) . ?
W10 O30 2.039(13) . ?
W10 O62 2.336(14) . ?
W10 K1 3.597(4) 2_666 ?
W11 O57 1.733(14) . ?
W11 O34 1.892(14) . ?
W11 O23 1.910(13) . ?
W11 O6 1.916(14) . ?
W11 O38 1.925(13) . ?
W11 O27 2.366(13) . ?
W11 K9 3.722(7) . ?
W12 O59 1.706(15) . ?
W12 O53 1.745(13) . ?
W12 O9 1.908(15) . ?
W12 O45 1.962(15) . ?
W12 O65 2.034(12) . ?
W12 O37 2.339(13) . ?
W12 K4 3.944(5) 2_666 ?
W12 K7 3.962(6) 2_766 ?
W13 O11 1.727(16) . ?
W13 O18 1.771(11) . ?
W13 O55 1.918(12) . ?
W13 O10 1.925(13) . ?
W13 O29 2.043(12) . ?
W13 O35 2.380(14) . ?
W13 K1 3.554(5) 2_666 ?
W13 K4 3.836(5) 2_666 ?
W14 O58 1.717(13) . ?
W14 O65 1.842(15) . ?
W14 O1 1.860(14) . ?
W14 O14 1.881(15) . ?
W14 O51 1.914(15) . ?
W14 O37 2.407(12) . ?
W15 O61 1.721(17) . ?
W15 O56 1.787(15) . ?
W15 O16 1.791(12) . ?
W15 O44 2.056(13) . ?
W15 O41 2.066(15) . ?
W15 O26 2.331(15) . ?
W15 K2 3.932(5) 2_667 ?
W15 K10 4.043(8) 1_655 ?
W16 O63 1.703(13) . ?
W16 O44 1.851(15) . ?
W16 O48 1.883(13) . ?
W16 O5 1.902(12) . ?
W16 O14 1.964(16) . ?
W16 O26 2.389(12) . ?
W17 O64 1.731(13) . ?
W17 O5 1.843(11) . ?
W17 O41 1.869(15) . ?
W17 O2 1.902(15) . ?
W17 O31 1.924(13) . ?
W17 O26 2.390(13) . ?
W17 K5 3.858(6) 1_545 ?
W15" K2 3.58(3) 2_667 ?
W15' K10 2.78(3) 1_655 ?
Co1 O19 2.030(15) . ?
Co1 O53 2.055(13) . ?
Co1 O18 2.057(13) . ?
Co1 O32 2.071(15) . ?
Co1 O39 2.124(13) . ?
Co1 O13 2.133(12) . ?
Co1 K1 3.887(6) 2_666 ?
Co1 K4 3.935(5) 2_666 ?
Co2 O49 2.025(15) . ?
Co2 O56 2.029(14) . ?
Co2 O50 2.078(15) . ?
Co2 O13 2.123(13) . ?
Co2 O3 2.126(13) . ?
Co2 O39 2.137(13) . ?
Co2 K2 3.910(6) 2_667 ?
Co3 O36 2.053(12) . ?
Co3 O25 2.068(14) . ?
Co3 O32 2.083(13) . ?
Co3 O39 2.084(14) . ?
Co3 O16 2.090(13) . ?
Co3 O50 2.119(12) . ?
Co3 K10 3.549(9) 1_655 ?
Co3 K3 3.942(5) 1_655 ?
Si1 O26 1.635(13) . ?
Si1 O39 1.649(13) . ?
Si1 O37 1.649(13) . ?
Si1 O62 1.649(16) . ?
Si2 O32 1.610(14) . ?
Si2 O28 1.655(13) . ?
Si2 O27 1.668(15) . ?
Si2 O35 1.677(14) . ?
K1 O47 2.696(16) . ?
K1 O71 2.712(17) . ?
K1 O18 2.765(17) 2_666 ?
K1 O68 2.774(17) 2_666 ?
K1 O19 2.882(14) 2_666 ?
K1 O20 2.882(14) 2_666 ?
K1 O11 2.978(15) 2_666 ?
K1 O10 3.217(13) . ?
K1 W13 3.554(5) 2_666 ?
K1 W10 3.597(4) 2_666 ?
K1 Co1 3.887(6) 2_666 ?
K2 O74 2.725(17) . ?
K2 O7 2.828(13) 2_667 ?
K2 O4 2.854(13) . ?
K2 O3 2.868(15) 2_667 ?
K2 O24 2.899(14) . ?
K2 O56 2.909(15) 2_667 ?
K2 O94 3.10(6) 2_667 ?
K2 O38 3.104(15) . ?
K2 O61 3.400(15) 2_667 ?
K2 W15" 3.58(3) 2_667 ?
K2 Co2 3.910(6) 2_667 ?
K3 O68 2.687(17) . ?
K3 O69 2.77(2) . ?
K3 O67 2.783(15) . ?
K3 O21 2.825(13) 2_666 ?
K3 O25 2.837(12) 1_455 ?
K3 O22 2.857(12) 1_455 ?
K3 O17 2.975(13) 1_455 ?
K3 O36 3.047(14) 1_455 ?
K3 K8 3.387(5) 1_455 ?
K3 W7 3.719(5) 1_455 ?
K3 W3 3.832(5) 1_455 ?
K3 K10 3.880(10) . ?
K4 O70 2.80(2) . ?
K4 O11 2.798(15) . ?
K4 O67 2.901(15) 2_566 ?
K4 O18 2.919(13) 2_666 ?
K4 O53 2.951(13) 2_666 ?
K4 O21 2.956(15) 2_666 ?
K4 O22 2.997(14) 1_455 ?
K4 O10 3.102(13) 2_666 ?
K4 O59 3.405(15) 2_666 ?
K4 O71 3.42(2) . ?
K4 K8 3.639(5) 1_455 ?
K4 W13 3.836(5) 2_666 ?
K5 O76 2.789(18) . ?
K5 O73 2.819(16) . ?
K5 O57 2.850(17) . ?
K5 O64 2.928(18) 1_565 ?
K5 O79 2.98(2) 2_767 ?
K5 O43 3.006(15) 2_667 ?
K5 O83 3.02(3) 2_667 ?
K5 O2 3.240(14) 1_565 ?
K5 O75 3.302(17) 2_667 ?
K5 W17 3.858(6) 1_565 ?
K5 Na2 3.918(14) 2_767 ?
K5 K9 4.082(13) . ?
K6 O63 2.623(16) 1_455 ?
K6 O78 2.65(2) . ?
K6 O64 2.670(17) 2_657 ?
K6 O77 2.75(2) . ?
K6 O12 2.794(15) . ?
K6 O43 2.876(18) . ?
K6 O72 2.902(16) . ?
K6 O73 3.379(15) 1_545 ?
K6 K9 3.964(9) 1_545 ?
K6 K5 4.505(9) 2_667 ?
K7 O58 2.670(17) 1_565 ?
K7 O8 2.754(15) . ?
K7 O59 2.769(15) 2_766 ?
K7 O80 2.792(15) . ?
K7 O91 2.82(3) 1_565 ?
K7 O96 3.07(4) . ?
K7 O96' 3.08(6) . ?
K7 O82 3.10(2) . ?
K7 W12 3.962(6) 2_766 ?
K8 O22 2.295(15) 2_766 ?
K8 O22 2.295(15) . ?
K8 O21 2.342(13) 2_766 ?
K8 O21 2.342(13) . ?
K8 O67 2.387(13) 1_655 ?
K8 O67 2.387(13) 2_666 ?
K8 K3 3.387(5) 1_655 ?
K8 K3 3.387(5) 2_666 ?
K8 K4 3.639(5) 2_666 ?
K8 K4 3.639(5) 1_655 ?
K8 W3 3.7176(9) 2_766 ?
K9 O92 2.26(6) . ?
K9 O66 2.671(17) 1_565 ?
K9 O57 2.684(15) . ?
K9 O77 2.68(2) 1_565 ?
K9 O74 2.709(17) . ?
K9 O73 2.79(2) . ?
K9 O6 3.108(15) . ?
K9 O33 3.286(19) . ?
K9 K6 3.964(9) 1_565 ?
K10 O16 2.640(16) 1_455 ?
K10 W15' 2.78(3) 1_455 ?
K10 O83 2.81(3) . ?
K10 O25 2.824(14) 1_455 ?
K10 O72 2.843(19) . ?
K10 O81 2.900(19) . ?
K10 O36 3.201(18) 1_455 ?
K10 O48 3.321(19) 1_455 ?
K10 O68 3.420(18) . ?
K10 Co3 3.549(9) 1_455 ?
K10 W4 3.943(12) 1_455 ?
K11 O97 2.28(2) . ?
K11 O46 2.344(16) . ?
K11 O54 2.36(2) 1_455 ?
K11 O87 2.38(2) . ?
K11 O88 2.41(2) . ?
K11 O7 3.41(2) 2_667 ?
K11 W7 4.025(15) 1_455 ?
Na1 O90 2.51(3) . ?
Na1 O89 2.53(3) . ?
Na1 O47 2.609(15) . ?
Na1 O20 2.659(19) 2_666 ?
Na1 O82 2.74(2) . ?
Na1 O42 2.797(15) 2_766 ?
Na2 O94 2.26(6) . ?
Na2 O84 2.36(3) . ?
Na2 O79 2.46(3) . ?
Na2 O85 2.55(3) . ?
Na2 O76 2.59(2) 2_767 ?
Na2 O86 2.62(3) . ?
Na2 O61 2.82(2) . ?
Na2 K5 3.918(14) 2_767 ?
Na3 O95 2.61(8) . ?
Na3 O91 2.66(3) . ?
Na3 O30 2.745(16) . ?
Na3 O9 2.755(18) . ?
Na3 O93 2.79(5) . ?
Na3 O65 2.89(2) . ?
O2 K5 3.240(14) 1_545 ?
O3 K2 2.868(15) 2_667 ?
O7 K2 2.828(13) 2_667 ?
O7 K11 3.41(2) 2_667 ?
O10 K4 3.102(13) 2_666 ?
O11 K1 2.978(15) 2_666 ?
O16 K10 2.640(16) 1_655 ?
O17 K3 2.975(13) 1_655 ?
O18 K1 2.765(16) 2_666 ?
O18 K4 2.919(13) 2_666 ?
O19 K1 2.882(13) 2_666 ?
O20 Na1 2.659(19) 2_666 ?
O20 K1 2.882(14) 2_666 ?
O21 K3 2.825(13) 2_666 ?
O21 K4 2.956(15) 2_666 ?
O22 K3 2.857(12) 1_655 ?
O22 K4 2.997(14) 1_655 ?
O25 K10 2.824(14) 1_655 ?
O25 K3 2.837(12) 1_655 ?
O36 K3 3.047(14) 1_655 ?
O36 K10 3.201(18) 1_655 ?
O42 Na1 2.797(15) 2_766 ?
O43 K5 3.006(15) 2_667 ?
O48 K10 3.321(19) 1_655 ?
O53 K4 2.951(13) 2_666 ?
O54 K11 2.36(2) 1_655 ?
O56 K2 2.909(15) 2_667 ?
O58 K7 2.670(17) 1_545 ?
O59 K7 2.769(15) 2_766 ?
O59 K4 3.405(15) 2_666 ?
O61 K2 3.400(15) 2_667 ?
O63 K6 2.623(16) 1_655 ?
O64 K6 2.670(17) 2_657 ?
O64 K5 2.928(18) 1_545 ?
O66 K9 2.671(17) 1_545 ?
O67 K8 2.387(13) 1_455 ?
O67 K4 2.901(15) 2_566 ?
O68 K1 2.774(17) 2_666 ?
O73 K6 3.379(15) 1_565 ?
O75 K5 3.302(17) 2_667 ?
O76 Na2 2.59(2) 2_767 ?
O77 K9 2.68(2) 1_545 ?
O79 K5 2.98(2) 2_767 ?
O83 K5 3.02(3) 2_667 ?
O91 K7 2.82(3) 1_545 ?
O94 K2 3.10(6) 2_667 ?
O95' O96' 1.42(8) 2_766 ?
O96' O95' 1.42(8) 2_766 ?
